data_7016519
loop_
_publ_author_name
'Ran, Ying-Fen'
'Liu, Shi-Xia'
'Sereda, Olha'
'Neels, Antonia'
'Decurtins, Silvio'

_publ_section_title
;
 Exploratory studies on coordination chemistry of a redox-active
 bridging ligand: synthesis, properties and solid state structures of
 the complexes.
;
_journal_issue 32
_journal_name_full 'Dalton transactions (Cambridge, England : 2003)'
_journal_page_first 8193
_journal_page_last 8198
_journal_paper_doi 10.1039/c1dt10713e
_journal_volume 40
_journal_year 2011
_chemical_formula_sum 'C52.5 H34 Cl1.5 Co F24 N4.5 Ni O9 S6'
_chemical_formula_weight 1691.02
_chemical_name_systematic
;
?
;
_space_group_IT_number 2
_symmetry_cell_setting triclinic
_symmetry_space_group_name_Hall '-P 1'
_symmetry_space_group_name_H-M 'P -1'
_atom_sites_solution_hydrogens geom
_atom_sites_solution_primary direct
_atom_sites_solution_secondary difmap
_audit_creation_method SHELXL-97
_cell_angle_alpha 70.737(7)
_cell_angle_beta 78.157(7)
_cell_angle_gamma 70.913(7)
_cell_formula_units_Z 4
_cell_length_a 16.3332(14)
_cell_length_b 17.2210(17)
_cell_length_c 25.434(2)
_cell_measurement_reflns_used 21563
_cell_measurement_temperature 173(2)
_cell_measurement_theta_max 25.09
_cell_measurement_theta_min 1.30
_cell_volume 6344.0(10)
_computing_cell_refinement 'X-Area V1.26'
_computing_data_collection 'X-Area V1.26 (STOE, 2005)'
_computing_data_reduction 'X-RED32 V1.26 (STOE, 2005)'
_computing_molecular_graphics 'PLATON (Spek, 2009)'
_computing_publication_material SHELXL-97
_computing_structure_refinement 'SHELXL-97 (Sheldrick, 1997)'
_computing_structure_solution 'SHELXS-97 (Sheldrick, 1990)'
_diffrn_ambient_temperature 173(2)
_diffrn_measured_fraction_theta_full 0.952
_diffrn_measured_fraction_theta_max 0.952
_diffrn_measurement_device_type 'STOE IPDS-2'
_diffrn_measurement_method 'omega scans'
_diffrn_radiation_monochromator graphite
_diffrn_radiation_source 'fine-focus sealed tube'
_diffrn_radiation_type MoK\a
_diffrn_radiation_wavelength 0.71073
_diffrn_reflns_av_R_equivalents 0.0939
_diffrn_reflns_av_sigmaI/netI 0.2286
_diffrn_reflns_limit_h_max 19
_diffrn_reflns_limit_h_min -19
_diffrn_reflns_limit_k_max 18
_diffrn_reflns_limit_k_min -20
_diffrn_reflns_limit_l_max 29
_diffrn_reflns_limit_l_min -30
_diffrn_reflns_number 47711
_diffrn_reflns_theta_full 25.20
_diffrn_reflns_theta_max 25.20
_diffrn_reflns_theta_min 1.31
_diffrn_standards_decay_% 0
_diffrn_standards_number 0
_exptl_absorpt_coefficient_mu 0.948
_exptl_absorpt_correction_T_max 0.78061
_exptl_absorpt_correction_T_min 0.72162
_exptl_absorpt_correction_type multi-scan
_exptl_absorpt_process_details 'MULSCANABS in PLATON (Spek, 2003)'
_exptl_crystal_colour red
_exptl_crystal_density_diffrn 1.770
_exptl_crystal_density_meas ?
_exptl_crystal_density_method 'not measured'
_exptl_crystal_description rod
_exptl_crystal_F_000 3380
_exptl_crystal_size_max 0.20
_exptl_crystal_size_mid 0.10
_exptl_crystal_size_min 0.05
_refine_diff_density_max 1.714
_refine_diff_density_min -1.574
_refine_diff_density_rms 0.103
_refine_ls_extinction_method none
_refine_ls_goodness_of_fit_ref 0.831
_refine_ls_hydrogen_treatment constr
_refine_ls_matrix_type fullcycle
_refine_ls_number_parameters 1583
_refine_ls_number_reflns 21793
_refine_ls_number_restraints 17
_refine_ls_restrained_S_all 0.836
_refine_ls_R_factor_all 0.1685
_refine_ls_R_factor_gt 0.0731
_refine_ls_shift/su_max 0.018
_refine_ls_shift/su_mean 0.001
_refine_ls_structure_factor_coef Fsqd
_refine_ls_weighting_details 'calc w=1/[\s^2^(Fo^2^)+(0.0745P)^2^+0.0000P] where P=(Fo^2^+2Fc^2^)/3'
_refine_ls_weighting_scheme calc
_refine_ls_wR_factor_gt 0.1628
_refine_ls_wR_factor_ref 0.1852
_reflns_number_gt 8273
_reflns_number_total 21793
_reflns_threshold_expression >2sigma(I)
_cod_data_source_file c1dt10713e.txt
_cod_data_source_block complex2
_cod_depositor_comments
;
The following automatic conversions were performed:

'_exptl_crystal_density_meas' value 'none' was changed to '?' - the
value is perceived as not measured.

Automatic conversion script
Id: cif_fix_values 3008 2015-01-20 13:52:24Z robertas 
;
_cod_original_formula_sum 'C52.50 H34 Cl1.50 Co F24 N4.50 Ni O9 S6'
_cod_database_code 7016519

loop_
_symmetry_equiv_pos_as_xyz
'x, y, z'
'-x, -y, -z'

loop_
_atom_site_label
_atom_site_type_symbol
_atom_site_fract_x
_atom_site_fract_y
_atom_site_fract_z
_atom_site_U_iso_or_equiv
_atom_site_adp_type
_atom_site_occupancy
_atom_site_symmetry_multiplicity
_atom_site_calc_flag
_atom_site_refinement_flags
_atom_site_disorder_assembly
_atom_site_disorder_group
Co1 Co 0.60308(7) 0.08365(7) 0.67571(5) 0.032 Uani 0.50 1 d P . .
Ni1 Ni 0.60308(7) 0.08365(7) 0.67571(5) 0.032 Uani 0.50 1 d P . .
Co2 Co 0.21091(7) 0.24944(7) 0.55926(5) 0.029 Uani 0.50 1 d P . .
Ni2 Ni 0.21091(7) 0.24944(7) 0.55926(5) 0.029 Uani 0.50 1 d P . .
S1 S 0.66582(14) 0.04953(16) 0.44695(10) 0.043 Uani 1 1 d . . .
S2 S 0.49882(15) 0.10792(16) 0.39757(9) 0.040 Uani 1 1 d . . .
S3 S 0.77264(16) 0.01891(16) 0.33173(10) 0.047 Uani 1 1 d . . .
S4 S 0.88523(19) 0.03401(17) 0.22172(12) 0.063 Uani 1 1 d . . .
S5 S 0.60911(17) 0.07427(16) 0.28049(10) 0.047 Uani 1 1 d . . .
S6 S 0.7046(2) 0.08497(19) 0.16376(11) 0.067 Uani 1 1 d . . .
F8 F 0.7780(4) -0.2418(4) 0.6997(3) 0.093 Uani 1 1 d . . .
F9 F 0.6407(4) -0.2142(4) 0.7051(3) 0.076 Uani 1 1 d . . .
F10 F 0.7112(4) -0.1665(4) 0.6268(3) 0.072 Uani 1 1 d . . .
F11 F 0.8674(4) 0.0172(5) 0.7482(3) 0.101 Uani 1 1 d . . .
F12 F 0.7771(5) 0.0038(5) 0.8221(3) 0.098 Uani 1 1 d . . .
F13 F 0.8631(4) -0.1075(4) 0.8005(3) 0.089 Uani 1 1 d . . .
F5 F 0.5401(4) 0.3903(4) 0.6131(3) 0.091 Uani 1 1 d . . .
F6 F 0.5697(4) 0.3490(4) 0.6967(3) 0.091 Uani 1 1 d . . .
F7 F 0.6663(4) 0.3844(4) 0.6305(3) 0.091 Uani 1 1 d . . .
F1 F 0.8163(10) 0.1183(10) 0.5224(6) 0.105 Uiso 0.50 1 d PD A 1
F2 F 0.8831(10) 0.0362(9) 0.5984(7) 0.105 Uiso 0.50 1 d PD A 1
F3 F 0.8834(10) 0.1726(10) 0.5599(8) 0.105 Uiso 0.50 1 d PD A 1
F1A F 0.8508(10) 0.0762(9) 0.5364(7) 0.105 Uiso 0.50 1 d PD A 2
F2A F 0.8387(10) 0.2036(8) 0.5248(6) 0.105 Uiso 0.50 1 d PD A 2
F3A F 0.8995(10) 0.1247(10) 0.5977(7) 0.105 Uiso 0.50 1 d PD A 2
F14 F 0.2417(6) 0.4714(4) 0.3609(3) 0.105 Uani 1 1 d . . .
F15 F 0.1845(6) 0.3731(5) 0.3733(3) 0.117 Uani 1 1 d . . .
F16 F 0.3200(6) 0.3435(5) 0.3626(3) 0.116 Uani 1 1 d . . .
F17 F 0.3185(4) 0.5313(4) 0.5047(2) 0.072 Uani 1 1 d . . .
F18 F 0.3653(4) 0.4275(4) 0.5758(3) 0.066 Uani 1 1 d . . .
F19 F 0.2351(4) 0.5054(4) 0.5805(3) 0.064 Uani 1 1 d . . .
F20 F -0.0440(4) 0.4380(4) 0.4664(3) 0.100 Uani 1 1 d . . .
F21 F -0.0674(4) 0.4372(4) 0.5500(3) 0.098 Uani 1 1 d . . .
F22 F -0.1200(4) 0.3624(4) 0.5226(4) 0.100 Uani 1 1 d . . .
F23 F 0.1797(4) 0.0722(4) 0.4689(3) 0.067 Uani 1 1 d . . .
F24 F 0.0394(4) 0.1051(4) 0.4814(3) 0.073 Uani 1 1 d . . .
F25 F 0.1144(4) 0.0244(4) 0.5477(3) 0.070 Uani 1 1 d . . .
O3 O 0.6298(4) -0.0412(4) 0.6772(3) 0.047 Uani 1 1 d . . .
O4 O 0.6916(4) 0.0480(4) 0.7322(3) 0.046 Uani 1 1 d . . .
O2 O 0.5805(4) 0.2117(4) 0.6649(3) 0.053 Uani 1 1 d . . .
O1 O 0.7066(4) 0.0897(4) 0.6150(3) 0.053 Uani 1 1 d . . .
O5 O 0.2364(4) 0.2950(3) 0.4742(2) 0.037 Uani 1 1 d . . .
O6 O 0.2510(3) 0.3465(3) 0.5680(2) 0.033 Uani 1 1 d . . .
O7 O 0.0860(3) 0.3269(3) 0.5514(2) 0.035 Uani 1 1 d . . .
O8 O 0.1791(3) 0.1565(3) 0.5437(2) 0.035 Uani 1 1 d . . .
N1 N 0.4973(4) 0.1100(4) 0.6284(3) 0.024 Uani 1 1 d . . .
N2 N 0.4985(4) 0.0882(4) 0.7375(3) 0.032 Uani 1 1 d . . .
N3 N 0.1867(4) 0.2072(4) 0.6455(3) 0.029 Uani 1 1 d . . .
N4 N 0.3382(4) 0.1687(4) 0.5817(3) 0.026 Uani 1 1 d . . .
C6 C 0.6956(5) -0.0998(6) 0.6963(4) 0.044 Uani 1 1 d . . .
C7 C 0.7089(7) -0.1816(6) 0.6822(5) 0.062 Uani 1 1 d . . .
C8 C 0.7546(6) -0.0960(6) 0.7281(4) 0.047 Uani 1 1 d . . .
H8 H 0.8018 -0.1455 0.7394 0.070 Uiso 1 1 calc R . .
C9 C 0.7479(5) -0.0247(6) 0.7436(4) 0.039 Uani 1 1 d . . .
C10 C 0.8134(7) -0.0279(7) 0.7793(5) 0.067 Uani 1 1 d . . .
C4 C 0.6356(6) 0.2515(7) 0.6413(4) 0.053 Uani 1 1 d . . .
C5 C 0.6044(7) 0.3438(8) 0.6437(6) 0.074 Uani 1 1 d . . .
C3 C 0.7156(6) 0.2244(6) 0.6147(4) 0.053 Uani 1 1 d . . .
H3 H 0.7535 0.2600 0.6046 0.080 Uiso 1 1 calc R . .
C1 C 0.7451(6) 0.1470(7) 0.6014(4) 0.053 Uani 1 1 d . A .
C2 C 0.8442(6) 0.1153(6) 0.5690(4) 0.053 Uani 1 1 d D . .
C11 C 0.4207(5) 0.1281(5) 0.6596(3) 0.026 Uani 1 1 d . . .
C12 C 0.4196(5) 0.1133(5) 0.7189(3) 0.029 Uani 1 1 d . . .
C13 C 0.5009(6) 0.0726(6) 0.7923(4) 0.045 Uani 1 1 d . . .
H13 H 0.5562 0.0544 0.8057 0.067 Uiso 1 1 calc R . .
C14 C 0.4277(6) 0.0813(5) 0.8303(4) 0.038 Uani 1 1 d . . .
H14 H 0.4328 0.0714 0.8687 0.057 Uiso 1 1 calc R . .
C15 C 0.3468(6) 0.1043(5) 0.8123(4) 0.037 Uani 1 1 d . . .
H15 H 0.2956 0.1072 0.8382 0.055 Uiso 1 1 calc R . .
C16 C 0.3415(5) 0.1237(5) 0.7541(3) 0.027 Uani 1 1 d . . .
C17 C 0.2592(5) 0.1515(5) 0.7305(3) 0.026 Uani 1 1 d . . .
C18 C 0.2598(5) 0.1739(5) 0.6724(4) 0.029 Uani 1 1 d . . .
C19 C 0.2504(5) 0.3666(6) 0.4491(4) 0.040 Uani 1 1 d . . .
C20 C 0.2473(8) 0.3900(7) 0.3865(4) 0.067 Uani 1 1 d . . .
C21 C 0.2666(5) 0.4228(6) 0.4712(4) 0.038 Uani 1 1 d . . .
H21 H 0.2759 0.4751 0.4466 0.057 Uiso 1 1 calc R . .
C22 C 0.2699(5) 0.4057(5) 0.5274(3) 0.031 Uani 1 1 d . . .
C23 C 0.2966(6) 0.4690(6) 0.5464(4) 0.043 Uani 1 1 d . . .
C24 C 0.0320(5) 0.3127(6) 0.5298(4) 0.038 Uani 1 1 d . . .
C25 C -0.0514(6) 0.3864(6) 0.5187(4) 0.048 Uani 1 1 d . . .
C26 C 0.0388(6) 0.2422(6) 0.5140(4) 0.039 Uani 1 1 d . . .
H26 H -0.0077 0.2425 0.4967 0.058 Uiso 1 1 calc R . .
C27 C 0.1115(5) 0.1684(5) 0.5223(4) 0.037 Uani 1 1 d . . .
C28 C 0.1107(6) 0.0934(6) 0.5044(4) 0.050 Uani 1 1 d . . .
C29 C 0.3408(5) 0.1584(5) 0.6357(4) 0.026 Uani 1 1 d . . .
C30 C 0.4144(5) 0.1423(5) 0.5515(3) 0.028 Uani 1 1 d . . .
C31 C 0.4967(5) 0.1134(5) 0.5744(3) 0.027 Uani 1 1 d . . .
C32 C 0.5747(5) 0.0849(5) 0.5426(3) 0.031 Uani 1 1 d . . .
H32 H 0.6284 0.0653 0.5582 0.047 Uiso 1 1 calc R . .
C33 C 0.5735(5) 0.0852(5) 0.4892(4) 0.034 Uani 1 1 d . . .
C34 C 0.6124(5) 0.0700(5) 0.3889(4) 0.035 Uani 1 1 d . . .
C35 C 0.4908(5) 0.1151(5) 0.4660(3) 0.028 Uani 1 1 d . . .
C36 C 0.4143(5) 0.1428(5) 0.4955(3) 0.034 Uani 1 1 d . . .
H36 H 0.3612 0.1624 0.4792 0.050 Uiso 1 1 calc R . .
C37 C 0.6574(6) 0.0578(5) 0.3407(4) 0.039 Uani 1 1 d . . .
C38 C 0.7814(7) 0.0480(6) 0.2576(4) 0.052 Uani 1 1 d . . .
C39 C 0.9172(7) 0.1157(7) 0.2359(5) 0.071 Uani 1 1 d . . .
H39A H 0.9251 0.0978 0.2761 0.107 Uiso 1 1 calc R . .
H39B H 0.9743 0.1189 0.2142 0.107 Uiso 1 1 calc R . .
C40 C 0.8529(7) 0.2056(7) 0.2217(5) 0.071 Uani 1 1 d . . .
H40A H 0.7955 0.2036 0.2435 0.107 Uiso 1 1 calc R . .
H40B H 0.8743 0.2451 0.2325 0.107 Uiso 1 1 calc R . .
C41 C 0.8425(7) 0.2385(7) 0.1604(5) 0.071 Uani 1 1 d . . .
H41A H 0.8218 0.1991 0.1496 0.107 Uiso 1 1 calc R . .
H41B H 0.8988 0.2427 0.1389 0.107 Uiso 1 1 calc R . .
H41C H 0.8002 0.2953 0.1525 0.107 Uiso 1 1 calc R . .
C42 C 0.7064(6) 0.0710(6) 0.2352(4) 0.044 Uani 1 1 d . . .
C43 C 0.6013(10) 0.1627(9) 0.1482(7) 0.111 Uani 1 1 d . . .
H43A H 0.5891 0.1667 0.1107 0.167 Uiso 1 1 calc R . .
H43B H 0.5544 0.1441 0.1761 0.167 Uiso 1 1 calc R . .
C44 C 0.6020(10) 0.2524(9) 0.1494(7) 0.111 Uani 1 1 d . . .
H44A H 0.6051 0.2514 0.1881 0.167 Uiso 1 1 calc R . .
H44B H 0.6532 0.2684 0.1253 0.167 Uiso 1 1 calc R . .
C45 C 0.5287(10) 0.3086(9) 0.1307(6) 0.111 Uani 1 1 d . . .
H45A H 0.4786 0.2915 0.1544 0.167 Uiso 1 1 calc R . .
H45B H 0.5270 0.3102 0.0920 0.167 Uiso 1 1 calc R . .
H45C H 0.5267 0.3656 0.1318 0.167 Uiso 1 1 calc R . .
C46 C 0.1094(5) 0.2155(5) 0.6770(4) 0.034 Uani 1 1 d . . .
H46 H 0.0577 0.2384 0.6589 0.051 Uiso 1 1 calc R . .
C47 C 0.1021(6) 0.1917(6) 0.7350(4) 0.041 Uani 1 1 d . . .
H47 H 0.0464 0.1963 0.7561 0.062 Uiso 1 1 calc R . .
C48 C 0.1763(5) 0.1612(5) 0.7620(4) 0.038 Uani 1 1 d . . .
H48 H 0.1716 0.1468 0.8017 0.057 Uiso 1 1 calc R . .
Co3 Co 1.11953(7) 0.59879(7) 0.16288(5) 0.032 Uani 0.50 1 d P . .
Ni3 Ni 1.11953(7) 0.59879(7) 0.16288(5) 0.032 Uani 0.50 1 d P . .
Co4 Co 0.69796(7) 0.72558(7) 0.09013(5) 0.031 Uani 0.50 1 d P . .
Ni4 Ni 0.69796(7) 0.72558(7) 0.09013(5) 0.031 Uani 0.50 1 d P . .
S7 S 1.12997(14) 0.56027(14) -0.06205(9) 0.036 Uani 1 1 d . . .
S8 S 0.95082(15) 0.62668(16) -0.09620(10) 0.041 Uani 1 1 d . . .
S9 S 1.20689(15) 0.53906(15) -0.18589(10) 0.041 Uani 1 1 d . . .
S10 S 1.29181(17) 0.56019(18) -0.30508(11) 0.055 Uani 1 1 d . . .
S11 S 1.02951(16) 0.60310(15) -0.21991(10) 0.042 Uani 1 1 d . . .
S12 S 1.09342(19) 0.62689(18) -0.34203(11) 0.058 Uani 1 1 d . . .
F26 F 1.4205(7) 0.4518(9) 0.2493(6) 0.088 Uani 0.50 1 d PD B 3
F27 F 1.3374(7) 0.5631(11) 0.2651(6) 0.088 Uani 0.50 1 d PD B 3
F28 F 1.4108(8) 0.5712(11) 0.1819(5) 0.088 Uani 0.50 1 d PD B 3
F26A F 1.4480(7) 0.4873(9) 0.2002(6) 0.088 Uani 0.50 1 d PD B 4
F27A F 1.3756(8) 0.6143(8) 0.1927(6) 0.088 Uani 0.50 1 d PD B 4
F28A F 1.3645(8) 0.5360(11) 0.2690(6) 0.088 Uani 0.50 1 d PD B 4
F29 F 1.3288(4) 0.2860(4) 0.1740(3) 0.093 Uani 1 1 d . . .
F30 F 1.2580(4) 0.3593(4) 0.1017(3) 0.077 Uani 1 1 d . . .
F31 F 1.1932(4) 0.3046(3) 0.1808(3) 0.074 Uani 1 1 d . . .
F32 F 0.9717(5) 0.8902(4) 0.1295(4) 0.113 Uani 1 1 d . . .
F33 F 1.0705(5) 0.8846(4) 0.1687(4) 0.113 Uani 1 1 d . . .
F34 F 1.0712(5) 0.9356(4) 0.0784(4) 0.113 Uani 1 1 d . . .
F35 F 1.2506(4) 0.6692(4) -0.0245(2) 0.077 Uani 1 1 d . . .
F36 F 1.2942(4) 0.7681(4) -0.0154(3) 0.084 Uani 1 1 d . . .
F37 F 1.3536(4) 0.6372(5) 0.0244(3) 0.090 Uani 1 1 d . . .
F38 F 0.6386(5) 0.4692(4) 0.1028(3) 0.100 Uani 1 1 d . . .
F39 F 0.5321(4) 0.5335(4) 0.0550(4) 0.100 Uani 1 1 d . . .
F40 F 0.6643(5) 0.5292(5) 0.0171(4) 0.108 Uani 1 1 d . . .
F41 F 0.3976(4) 0.8352(4) 0.1375(4) 0.093 Uani 1 1 d . . .
F42 F 0.4168(4) 0.8938(5) 0.0571(3) 0.093 Uani 1 1 d . . .
F43 F 0.3602(4) 0.7944(4) 0.0797(3) 0.093 Uani 1 1 d . . .
F44 F 0.6159(6) 0.9374(4) -0.1054(3) 0.131 Uani 1 1 d . . .
F45 F 0.7149(6) 0.8273(5) -0.1176(3) 0.099 Uani 1 1 d . . .
F46 F 0.5916(5) 0.8165(5) -0.0769(3) 0.106 Uani 1 1 d . . .
F47 F 0.8057(4) 0.9508(4) 0.0778(2) 0.062 Uani 1 1 d . . .
F48 F 0.6791(4) 1.0287(3) 0.0571(2) 0.061 Uani 1 1 d . . .
F49 F 0.7835(4) 1.0174(4) -0.0084(2) 0.071 Uani 1 1 d . . .
O9 O 1.2244(4) 0.5808(4) 0.2019(3) 0.043 Uani 1 1 d . . .
O10 O 1.1616(4) 0.4743(3) 0.1637(2) 0.040 Uani 1 1 d . . .
O11 O 1.0762(3) 0.7276(3) 0.1553(2) 0.036 Uani 1 1 d . . .
O12 O 1.1980(3) 0.6251(4) 0.0892(2) 0.039 Uani 1 1 d . . .
O13 O 0.6732(5) 0.6187(5) 0.0876(4) 0.093 Uani 1 1 d . . .
O14 O 0.5680(5) 0.7849(5) 0.0969(4) 0.093 Uani 1 1 d . . .
O15 O 0.6901(3) 0.7640(3) 0.0049(2) 0.037 Uani 1 1 d . . .
O16 O 0.7311(3) 0.8362(3) 0.0796(2) 0.034 Uani 1 1 d . . .
N5 N 1.0038(4) 0.6113(4) 0.1295(3) 0.029 Uani 1 1 d . . .
N6 N 1.0329(4) 0.5867(4) 0.2344(3) 0.033 Uani 1 1 d . . .
N7 N 0.6961(4) 0.6914(4) 0.1766(3) 0.032 Uani 1 1 d . . .
N8 N 0.8339(4) 0.6632(4) 0.0995(3) 0.029 Uani 1 1 d . . .
C49 C 1.2913(6) 0.5176(6) 0.2032(4) 0.043 Uani 1 1 d . B .
C51 C 1.3006(7) 0.4451(6) 0.1900(5) 0.060 Uani 1 1 d . . .
H51 H 1.3552 0.4026 0.1938 0.090 Uiso 1 1 calc R . .
C52 C 1.2358(6) 0.4284(6) 0.1712(4) 0.047 Uani 1 1 d . . .
C53 C 1.2562(7) 0.3424(7) 0.1569(5) 0.063 Uani 1 1 d . . .
C54 C 1.1050(6) 0.7846(5) 0.1173(4) 0.044 Uani 1 1 d . . .
C55 C 1.0592(7) 0.8703(7) 0.1205(5) 0.059 Uani 1 1 d . . .
C56 C 1.1712(6) 0.7737(6) 0.0748(4) 0.048 Uani 1 1 d . . .
H56 H 1.1904 0.8222 0.0526 0.072 Uiso 1 1 calc R . .
C57 C 1.2113(5) 0.6972(6) 0.0623(4) 0.036 Uani 1 1 d . . .
C58 C 1.2788(7) 0.6931(7) 0.0120(4) 0.059 Uani 1 1 d . . .
C59 C 0.9344(5) 0.6252(5) 0.1668(3) 0.027 Uani 1 1 d . . .
C60 C 0.9486(5) 0.6086(5) 0.2251(3) 0.027 Uani 1 1 d . . .
C61 C 1.0496(6) 0.5693(5) 0.2869(4) 0.037 Uani 1 1 d . . .
H61 H 1.1083 0.5548 0.2941 0.056 Uiso 1 1 calc R . .
C62 C 0.9840(6) 0.5718(6) 0.3313(4) 0.043 Uani 1 1 d . . .
H62 H 0.9982 0.5585 0.3683 0.064 Uiso 1 1 calc R . .
C63 C 0.8990(6) 0.5934(6) 0.3217(4) 0.042 Uani 1 1 d . . .
H63 H 0.8542 0.5939 0.3521 0.063 Uiso 1 1 calc R . .
C64 C 0.8778(5) 0.6150(5) 0.2669(4) 0.033 Uani 1 1 d . . .
C65 C 0.7886(5) 0.6429(5) 0.2522(3) 0.031 Uani 1 1 d . . .
C66 C 0.7758(5) 0.6635(5) 0.1950(3) 0.029 Uani 1 1 d . . .
C67 C 0.6022(7) 0.6182(8) 0.0751(7) 0.093 Uani 1 1 d . . .
C68 C 0.6080(7) 0.5393(6) 0.0604(5) 0.060 Uani 1 1 d . . .
C69 C 0.5234(7) 0.6843(8) 0.0754(6) 0.093 Uani 1 1 d . . .
H69 H 0.4735 0.6756 0.0670 0.139 Uiso 1 1 calc R . .
C70 C 0.5126(7) 0.7573(9) 0.0864(7) 0.093 Uani 1 1 d . . .
C71 C 0.4240(7) 0.8140(9) 0.0871(7) 0.093 Uani 1 1 d . . .
C72 C 0.6840(6) 0.8386(6) -0.0253(4) 0.043 Uani 1 1 d . . .
C73 C 0.6490(8) 0.8557(7) -0.0807(5) 0.069 Uani 1 1 d . . .
C74 C 0.7011(6) 0.9051(6) -0.0151(4) 0.045 Uani 1 1 d . . .
H74 H 0.6949 0.9581 -0.0436 0.067 Uiso 1 1 calc R . .
C75 C 0.7268(5) 0.8973(5) 0.0347(4) 0.034 Uani 1 1 d . . .
C76 C 0.7512(7) 0.9732(6) 0.0406(4) 0.047 Uani 1 1 d . . .
C77 C 0.8501(5) 0.6502(5) 0.1524(3) 0.025 Uani 1 1 d . . .
C78 C 0.9027(5) 0.6435(5) 0.0629(3) 0.027 Uani 1 1 d . . .
C79 C 0.9903(5) 0.6155(5) 0.0781(3) 0.026 Uani 1 1 d . . .
C80 C 1.0605(5) 0.5928(5) 0.0387(4) 0.032 Uani 1 1 d . . .
H80 H 1.1185 0.5760 0.0478 0.048 Uiso 1 1 calc R . .
C81 C 1.0460(5) 0.5947(5) -0.0130(3) 0.031 Uani 1 1 d . . .
C82 C 1.0627(5) 0.5879(5) -0.1154(3) 0.033 Uani 1 1 d . . .
C83 C 0.9604(5) 0.6259(5) -0.0288(3) 0.029 Uani 1 1 d . . .
C84 C 0.8897(5) 0.6495(5) 0.0077(3) 0.031 Uani 1 1 d . . .
H84 H 0.8326 0.6697 -0.0034 0.047 Uiso 1 1 calc R . .
C85 C 1.0943(5) 0.5792(5) -0.1661(3) 0.033 Uani 1 1 d . . .
C86 C 1.1977(5) 0.5761(5) -0.2590(4) 0.036 Uani 1 1 d . . .
C87 C 1.3747(9) 0.5579(8) -0.2682(7) 0.103 Uani 1 1 d . . .
H87A H 1.3744 0.5133 -0.2317 0.155 Uiso 1 1 calc R . .
H87B H 1.4320 0.5409 -0.2898 0.155 Uiso 1 1 calc R . .
C88 C 1.3652(9) 0.6407(8) -0.2578(6) 0.103 Uani 1 1 d . . .
H88A H 1.4063 0.6316 -0.2312 0.155 Uiso 1 1 calc R . .
H88B H 1.3053 0.6623 -0.2407 0.155 Uiso 1 1 calc R . .
C89 C 1.3833(9) 0.7055(8) -0.3113(6) 0.103 Uani 1 1 d . . .
H89A H 1.3418 0.7154 -0.3373 0.155 Uiso 1 1 calc R . .
H89B H 1.4428 0.6843 -0.3281 0.155 Uiso 1 1 calc R . .
H89C H 1.3771 0.7594 -0.3036 0.155 Uiso 1 1 calc R . .
C90 C 1.1175(6) 0.6054(6) -0.2741(4) 0.040 Uani 1 1 d . . .
C91 C 1.0064(10) 0.7247(8) -0.3504(6) 0.104 Uani 1 1 d . . .
H91A H 0.9887 0.7420 -0.3885 0.156 Uiso 1 1 calc R . .
H91B H 0.9558 0.7128 -0.3234 0.156 Uiso 1 1 calc R . .
C92 C 1.0253(10) 0.7984(9) -0.3424(6) 0.104 Uani 1 1 d . . .
H92A H 0.9746 0.8495 -0.3512 0.156 Uiso 1 1 calc R . .
H92B H 1.0333 0.7856 -0.3026 0.156 Uiso 1 1 calc R . .
C93 C 1.1005(10) 0.8174(9) -0.3764(6) 0.104 Uani 1 1 d . . .
H93A H 1.0921 0.8325 -0.4160 0.156 Uiso 1 1 calc R . .
H93B H 1.1511 0.7671 -0.3678 0.156 Uiso 1 1 calc R . .
H93C H 1.1105 0.8657 -0.3689 0.156 Uiso 1 1 calc R . .
C94 C 0.6264(6) 0.7002(6) 0.2151(4) 0.045 Uani 1 1 d . . .
H94 H 0.5700 0.7206 0.2029 0.067 Uiso 1 1 calc R . .
C95 C 0.6329(6) 0.6807(5) 0.2723(4) 0.043 Uani 1 1 d . . .
H95 H 0.5823 0.6859 0.2986 0.064 Uiso 1 1 calc R . .
C96 C 0.7149(5) 0.6539(5) 0.2891(4) 0.038 Uani 1 1 d . . .
H96 H 0.7205 0.6426 0.3275 0.057 Uiso 1 1 calc R . .
C50 C 1.3688(7) 0.5286(7) 0.2206(5) 0.076 Uani 1 1 d D . .
N9 N 0.1042(8) 0.7257(10) 0.3242(8) 0.148 Uani 1 1 d . . .
C99 C 0.1564(11) 0.7445(10) 0.2878(8) 0.109 Uani 1 1 d . . .
C100 C 0.2269(9) 0.7647(10) 0.2430(7) 0.126 Uani 1 1 d . . .
H10A H 0.2662 0.7833 0.2575 0.189 Uiso 1 1 calc R . .
H10B H 0.2014 0.8105 0.2111 0.189 Uiso 1 1 calc R . .
H10C H 0.2597 0.7134 0.2311 0.189 Uiso 1 1 calc R . .
C101 C 1.0198(12) 1.1518(9) 0.0264(8) 0.130 Uani 1 1 d . . .
C102 C 0.9343(10) 1.1182(12) 0.0502(8) 0.155 Uani 1 1 d . . .
H112 H 0.8968 1.1498 0.0761 0.233 Uiso 1 1 calc R . .
H122 H 0.9519 1.0569 0.0699 0.233 Uiso 1 1 calc R . .
H132 H 0.9024 1.1275 0.0190 0.233 Uiso 1 1 calc R . .
C105 C 1.0658(14) 1.1383(13) 0.0788(8) 0.179 Uani 1 1 d . . .
H115 H 1.0838 1.0770 0.0987 0.269 Uiso 1 1 calc R . .
H125 H 1.0251 1.1695 0.1039 0.269 Uiso 1 1 calc R . .
H135 H 1.1172 1.1599 0.0662 0.269 Uiso 1 1 calc R . .
C103 C 1.4497(19) 0.6725(14) -0.4709(13) 0.237 Uani 1 1 d . . .
C104 C 1.3533(12) 0.7160(12) -0.4722(8) 0.165 Uani 1 1 d . . .
H114 H 1.3396 0.7383 -0.5111 0.248 Uiso 1 1 calc R . .
H124 H 1.3369 0.7635 -0.4555 0.248 Uiso 1 1 calc R . .
H134 H 1.3207 0.6746 -0.4510 0.248 Uiso 1 1 calc R . .
O17 O 1.0424(9) 1.1822(8) -0.0183(5) 0.154 Uani 1 1 d . . .
C106 C 1.4778(11) 0.5893(12) -0.4385(8) 0.174 Uani 1 1 d . . .
H116 H 1.5403 0.5662 -0.4486 0.261 Uiso 1 1 calc R . .
H126 H 1.4458 0.5545 -0.4448 0.261 Uiso 1 1 calc R . .
H136 H 1.4673 0.5877 -0.3988 0.261 Uiso 1 1 calc R . .
O18 O 1.5043(11) 0.7012(8) -0.5081(8) 0.237 Uani 1 1 d . . .

loop_
_atom_site_aniso_label
_atom_site_aniso_U_11
_atom_site_aniso_U_22
_atom_site_aniso_U_33
_atom_site_aniso_U_23
_atom_site_aniso_U_13
_atom_site_aniso_U_12
Co1 0.029 0.040 0.029 -0.010 -0.005 -0.011
Ni1 0.029 0.040 0.029 -0.010 -0.005 -0.011
Co2 0.028 0.034 0.024 -0.003 -0.005 -0.011
Ni2 0.028 0.034 0.024 -0.003 -0.005 -0.011
S1 0.032 0.062 0.030 -0.017 0.006 -0.010
S2 0.041 0.059 0.023 -0.014 0.001 -0.019
S3 0.054 0.047 0.033 -0.010 0.012 -0.016
S4 0.076 0.045 0.056 -0.022 0.037 -0.022
S5 0.066 0.052 0.031 -0.014 0.005 -0.032
S6 0.118 0.073 0.030 -0.022 0.014 -0.060
F8 0.084 0.068 0.125 -0.051 -0.043 0.025
F9 0.094 0.059 0.082 -0.008 -0.011 -0.040
F10 0.094 0.065 0.060 -0.032 0.000 -0.018
F11 0.082 0.106 0.124 0.010 -0.051 -0.056
F12 0.109 0.132 0.078 -0.047 -0.053 -0.024
F13 0.072 0.083 0.109 0.001 -0.057 -0.016
F5 0.098 0.069 0.123 -0.037 -0.006 -0.042
F6 0.098 0.069 0.123 -0.037 -0.006 -0.042
F7 0.098 0.069 0.123 -0.037 -0.006 -0.042
F14 0.210 0.066 0.042 0.015 -0.038 -0.056
F15 0.192 0.119 0.064 0.021 -0.076 -0.083
F16 0.180 0.114 0.033 -0.031 0.024 -0.025
F17 0.121 0.072 0.040 -0.003 -0.008 -0.063
F18 0.063 0.069 0.075 -0.007 -0.020 -0.036
F19 0.077 0.063 0.066 -0.040 0.006 -0.025
F20 0.091 0.079 0.084 0.020 -0.031 0.005
F21 0.061 0.093 0.150 -0.073 -0.051 0.032
F22 0.037 0.069 0.184 -0.022 -0.032 -0.004
F23 0.075 0.081 0.061 -0.038 0.002 -0.030
F24 0.070 0.068 0.099 -0.029 -0.043 -0.018
F25 0.096 0.049 0.068 0.003 -0.019 -0.038
O3 0.047 0.048 0.054 -0.018 -0.019 -0.013
O4 0.036 0.053 0.048 -0.010 -0.010 -0.015
O2 0.051 0.061 0.061 -0.027 0.004 -0.031
O1 0.051 0.061 0.061 -0.027 0.004 -0.031
O5 0.042 0.036 0.028 -0.003 -0.005 -0.012
O6 0.040 0.038 0.019 -0.002 0.002 -0.017
O7 0.030 0.040 0.035 -0.005 -0.006 -0.012
O8 0.030 0.039 0.041 -0.006 -0.014 -0.013
N1 0.025 0.027 0.019 -0.007 -0.001 -0.007
N2 0.034 0.033 0.031 -0.007 -0.005 -0.013
N3 0.020 0.036 0.029 -0.003 -0.003 -0.010
N4 0.024 0.036 0.017 -0.005 0.000 -0.008
C6 0.033 0.038 0.065 -0.014 -0.008 -0.012
C7 0.057 0.044 0.091 -0.033 -0.024 0.000
C8 0.051 0.045 0.051 -0.013 -0.013 -0.019
C9 0.026 0.062 0.034 -0.011 -0.010 -0.017
C10 0.056 0.065 0.082 -0.002 -0.035 -0.021
C4 0.051 0.061 0.061 -0.027 0.004 -0.031
C5 0.062 0.076 0.099 -0.019 -0.039 -0.026
C3 0.051 0.061 0.061 -0.027 0.004 -0.031
C1 0.051 0.061 0.061 -0.027 0.004 -0.031
C2 0.051 0.061 0.061 -0.027 0.004 -0.031
C11 0.022 0.025 0.030 -0.006 -0.008 -0.005
C12 0.032 0.034 0.021 -0.008 0.000 -0.013
C13 0.049 0.053 0.033 -0.005 -0.015 -0.015
C14 0.049 0.040 0.021 -0.005 -0.005 -0.012
C15 0.042 0.038 0.030 -0.009 0.006 -0.016
C16 0.039 0.026 0.013 0.003 0.000 -0.015
C17 0.024 0.025 0.025 -0.006 0.007 -0.009
C18 0.026 0.028 0.035 -0.013 0.002 -0.012
C19 0.040 0.045 0.028 -0.010 -0.007 -0.003
C20 0.127 0.051 0.032 0.006 -0.018 -0.050
C21 0.045 0.041 0.025 -0.003 0.007 -0.022
C22 0.031 0.035 0.024 -0.005 -0.002 -0.010
C23 0.042 0.049 0.033 0.004 -0.007 -0.020
C24 0.030 0.041 0.033 0.002 -0.002 -0.012
C25 0.043 0.052 0.049 -0.015 -0.008 -0.010
C26 0.045 0.046 0.033 -0.008 -0.006 -0.026
C27 0.036 0.036 0.040 -0.007 -0.001 -0.016
C28 0.049 0.059 0.052 -0.017 -0.014 -0.020
C29 0.018 0.018 0.040 -0.004 -0.005 -0.004
C30 0.029 0.033 0.018 -0.003 0.001 -0.010
C31 0.033 0.033 0.018 -0.001 0.000 -0.020
C32 0.031 0.040 0.021 -0.003 -0.002 -0.015
C33 0.028 0.034 0.034 -0.005 0.003 -0.010
C34 0.043 0.043 0.025 -0.015 0.003 -0.017
C35 0.038 0.030 0.019 -0.005 -0.008 -0.013
C36 0.036 0.040 0.026 -0.006 -0.005 -0.017
C37 0.051 0.037 0.028 0.000 -0.005 -0.020
C38 0.070 0.052 0.040 -0.022 0.018 -0.030
C39 0.074 0.056 0.083 -0.013 0.002 -0.030
C40 0.074 0.056 0.083 -0.013 0.002 -0.030
C41 0.074 0.056 0.083 -0.013 0.002 -0.030
C42 0.068 0.038 0.031 -0.009 0.016 -0.033
C43 0.132 0.084 0.115 -0.014 -0.011 -0.043
C44 0.132 0.084 0.115 -0.014 -0.011 -0.043
C45 0.132 0.084 0.115 -0.014 -0.011 -0.043
C46 0.029 0.028 0.035 -0.004 0.001 -0.002
C47 0.035 0.045 0.035 0.002 0.005 -0.016
C48 0.043 0.034 0.031 -0.002 0.002 -0.013
Co3 0.030 0.036 0.029 -0.008 -0.006 -0.010
Ni3 0.030 0.036 0.029 -0.008 -0.006 -0.010
Co4 0.029 0.030 0.034 -0.005 -0.007 -0.010
Ni4 0.029 0.030 0.034 -0.005 -0.007 -0.010
S7 0.036 0.042 0.029 -0.009 -0.002 -0.009
S8 0.041 0.056 0.030 -0.012 -0.007 -0.015
S9 0.047 0.040 0.035 -0.011 -0.004 -0.010
S10 0.061 0.061 0.043 -0.024 0.008 -0.017
S11 0.053 0.048 0.029 -0.010 -0.006 -0.019
S12 0.077 0.067 0.033 -0.023 -0.007 -0.017
F26 0.040 0.133 0.105 -0.049 -0.018 -0.021
F27 0.040 0.133 0.105 -0.049 -0.018 -0.021
F28 0.040 0.133 0.105 -0.049 -0.018 -0.021
F26A 0.040 0.133 0.105 -0.049 -0.018 -0.021
F27A 0.040 0.133 0.105 -0.049 -0.018 -0.021
F28A 0.040 0.133 0.105 -0.049 -0.018 -0.021
F29 0.083 0.065 0.134 -0.049 -0.057 0.021
F30 0.092 0.067 0.076 -0.039 -0.008 -0.009
F31 0.096 0.044 0.088 -0.007 -0.043 -0.020
F32 0.115 0.059 0.148 -0.043 0.023 -0.012
F33 0.115 0.059 0.148 -0.043 0.023 -0.012
F34 0.115 0.059 0.148 -0.043 0.023 -0.012
F35 0.091 0.118 0.045 -0.044 0.022 -0.055
F36 0.099 0.082 0.072 -0.031 0.052 -0.057
F37 0.041 0.131 0.080 -0.029 0.007 -0.008
F38 0.121 0.034 0.152 -0.004 -0.059 -0.029
F39 0.069 0.071 0.194 -0.059 -0.062 -0.014
F40 0.125 0.089 0.134 -0.069 -0.021 -0.021
F41 0.045 0.088 0.149 -0.055 -0.020 0.002
F42 0.045 0.088 0.149 -0.055 -0.020 0.002
F43 0.045 0.088 0.149 -0.055 -0.020 0.002
F44 0.240 0.051 0.101 0.002 -0.122 -0.001
F45 0.161 0.104 0.047 -0.036 -0.009 -0.045
F46 0.139 0.125 0.081 0.001 -0.069 -0.069
F47 0.070 0.064 0.067 -0.012 -0.023 -0.035
F48 0.088 0.051 0.049 -0.024 0.003 -0.024
F49 0.112 0.072 0.040 -0.012 0.020 -0.063
O9 0.038 0.049 0.041 -0.011 -0.007 -0.012
O10 0.038 0.036 0.044 -0.011 -0.014 -0.003
O11 0.038 0.035 0.036 -0.012 0.005 -0.014
O12 0.036 0.046 0.037 -0.013 0.002 -0.016
O13 0.045 0.088 0.149 -0.055 -0.020 0.002
O14 0.045 0.088 0.149 -0.055 -0.020 0.002
O15 0.044 0.035 0.033 -0.009 -0.010 -0.007
O16 0.040 0.035 0.029 -0.007 -0.005 -0.015
N5 0.033 0.031 0.025 -0.004 -0.005 -0.013
N6 0.041 0.033 0.026 -0.003 -0.008 -0.017
N7 0.026 0.033 0.038 -0.004 -0.006 -0.012
N8 0.036 0.021 0.034 -0.009 -0.003 -0.014
C49 0.045 0.049 0.048 -0.026 -0.011 -0.012
C51 0.055 0.047 0.083 -0.034 -0.035 0.010
C52 0.048 0.042 0.054 -0.018 -0.020 -0.005
C53 0.049 0.064 0.072 -0.031 -0.032 0.015
C54 0.051 0.030 0.056 -0.013 0.001 -0.019
C55 0.070 0.061 0.045 -0.018 0.027 -0.033
C56 0.047 0.047 0.056 -0.022 0.019 -0.028
C57 0.035 0.046 0.031 -0.016 0.000 -0.015
C58 0.070 0.061 0.045 -0.018 0.027 -0.033
C59 0.034 0.028 0.028 -0.011 0.001 -0.018
C60 0.036 0.020 0.021 0.000 -0.006 -0.008
C61 0.050 0.040 0.025 -0.011 -0.012 -0.011
C62 0.043 0.056 0.031 -0.003 -0.005 -0.024
C63 0.060 0.046 0.016 0.001 -0.002 -0.023
C64 0.040 0.031 0.029 -0.008 0.004 -0.015
C65 0.037 0.025 0.029 -0.001 -0.002 -0.015
C66 0.029 0.016 0.034 -0.002 0.004 -0.008
C67 0.045 0.088 0.149 -0.055 -0.020 0.002
C68 0.075 0.043 0.077 -0.020 -0.027 -0.021
C69 0.045 0.088 0.149 -0.055 -0.020 0.002
C70 0.045 0.088 0.149 -0.055 -0.020 0.002
C71 0.045 0.088 0.149 -0.055 -0.020 0.002
C72 0.058 0.039 0.030 -0.007 -0.020 -0.006
C73 0.117 0.044 0.051 -0.004 -0.040 -0.017
C74 0.075 0.037 0.026 -0.008 -0.014 -0.017
C75 0.042 0.026 0.026 -0.005 0.003 -0.006
C76 0.074 0.040 0.037 -0.007 -0.004 -0.031
C77 0.031 0.026 0.019 -0.005 -0.001 -0.015
C78 0.030 0.030 0.021 -0.002 -0.001 -0.013
C79 0.027 0.028 0.024 -0.005 0.002 -0.014
C80 0.028 0.027 0.038 -0.004 -0.005 -0.008
C81 0.038 0.028 0.030 -0.007 -0.003 -0.015
C82 0.044 0.040 0.022 -0.013 -0.007 -0.015
C83 0.032 0.040 0.016 0.000 -0.002 -0.018
C84 0.038 0.030 0.030 -0.005 -0.010 -0.014
C85 0.042 0.032 0.024 -0.002 -0.008 -0.012
C86 0.036 0.041 0.029 -0.009 -0.002 -0.009
C87 0.109 0.072 0.128 -0.030 0.008 -0.035
C88 0.109 0.072 0.128 -0.030 0.008 -0.035
C89 0.109 0.072 0.128 -0.030 0.008 -0.035
C90 0.064 0.042 0.017 -0.011 0.005 -0.023
C91 0.141 0.090 0.081 -0.011 -0.038 -0.029
C92 0.141 0.090 0.081 -0.011 -0.038 -0.029
C93 0.141 0.090 0.081 -0.011 -0.038 -0.029
C94 0.031 0.041 0.057 -0.001 -0.001 -0.017
C95 0.046 0.030 0.042 -0.001 0.010 -0.014
C96 0.041 0.042 0.027 -0.005 0.000 -0.012
C50 0.048 0.090 0.108 -0.058 -0.007 -0.012
N9 0.069 0.147 0.220 -0.055 -0.040 -0.004
C99 0.104 0.099 0.136 -0.038 -0.060 -0.012
C100 0.096 0.123 0.163 -0.052 -0.055 0.001
C101 0.182 0.053 0.103 -0.015 0.029 0.000
C102 0.090 0.200 0.139 -0.019 -0.010 -0.023
C105 0.213 0.190 0.120 -0.041 -0.054 -0.018
C103 0.245 0.089 0.291 0.023 0.039 -0.052
C104 0.178 0.146 0.176 -0.053 -0.069 -0.014
O17 0.240 0.131 0.100 -0.003 -0.013 -0.099
C106 0.130 0.145 0.164 0.057 -0.018 -0.032
O18 0.245 0.089 0.291 0.023 0.039 -0.052

loop_
_atom_type_symbol
_atom_type_description
_atom_type_scat_dispersion_real
_atom_type_scat_dispersion_imag
_atom_type_scat_source
C C 0.0033 0.0016 'International Tables Vol C Tables 4.2.6.8 and 6.1.1.4'
H H 0.0000 0.0000 'International Tables Vol C Tables 4.2.6.8 and 6.1.1.4'
Cl Cl 0.1484 0.1585 'International Tables Vol C Tables 4.2.6.8 and 6.1.1.4'
Co Co 0.3494 0.9721 'International Tables Vol C Tables 4.2.6.8 and 6.1.1.4'
F F 0.0171 0.0103 'International Tables Vol C Tables 4.2.6.8 and 6.1.1.4'
N N 0.0061 0.0033 'International Tables Vol C Tables 4.2.6.8 and 6.1.1.4'
O O 0.0106 0.0060 'International Tables Vol C Tables 4.2.6.8 and 6.1.1.4'
S S 0.1246 0.1234 'International Tables Vol C Tables 4.2.6.8 and 6.1.1.4'
Ni Ni 0.3393 1.1124 'International Tables Vol C Tables 4.2.6.8 and 6.1.1.4'

loop_
_geom_angle_atom_site_label_1
_geom_angle_atom_site_label_2
_geom_angle_atom_site_label_3
_geom_angle
O3 Co1 O2 173.7(3)
O3 Co1 O1 86.5(3)
O2 Co1 O1 88.3(3)
O3 Co1 O4 89.8(2)
O2 Co1 O4 93.5(3)
O1 Co1 O4 86.2(3)
O3 Co1 N2 98.6(3)
O2 Co1 N2 86.7(3)
O1 Co1 N2 174.8(3)
O4 Co1 N2 92.7(3)
O3 Co1 N1 86.8(2)
O2 Co1 N1 90.8(2)
O1 Co1 N1 102.7(2)
O4 Co1 N1 170.2(2)
N2 Co1 N1 78.8(2)
O3 Co1 Co2 99.40(15)
O2 Co1 Co2 79.13(17)
O1 Co1 Co2 111.28(18)
O4 Co1 Co2 160.52(19)
N2 Co1 Co2 69.10(17)
N1 Co1 Co2 14.95(17)
O8 Co2 O7 90.5(2)
O8 Co2 O5 86.3(2)
O7 Co2 O5 87.7(2)
O8 Co2 N3 96.0(2)
O7 Co2 N3 92.4(2)
O5 Co2 N3 177.7(3)
O8 Co2 O6 174.5(2)
O7 Co2 O6 91.5(2)
O5 Co2 O6 88.7(2)
N3 Co2 O6 89.0(2)
O8 Co2 N4 93.7(2)
O7 Co2 N4 170.5(2)
O5 Co2 N4 101.1(2)
N3 Co2 N4 78.7(2)
O6 Co2 N4 85.0(2)
O8 Co2 Co1 110.23(14)
O7 Co2 Co1 154.02(17)
O5 Co2 Co1 108.48(15)
N3 Co2 Co1 70.66(16)
O6 Co2 Co1 69.31(14)
N4 Co2 Co1 18.04(18)
C33 S1 C34 96.0(4)
C34 S2 C35 96.0(4)
C38 S3 C37 95.2(4)
C38 S4 C39 99.8(5)
C42 S5 C37 94.9(5)
C42 S6 C43 103.6(6)
C6 O3 Co1 124.4(5)
C9 O4 Co1 123.6(6)
C4 O2 Co1 123.5(7)
C1 O1 Co1 123.9(7)
C19 O5 Co2 124.8(6)
C22 O6 Co2 123.8(5)
C24 O7 Co2 123.2(6)
C27 O8 Co2 124.0(5)
C11 N1 C31 118.3(6)
C11 N1 Co1 110.4(5)
C31 N1 Co1 131.3(5)
C13 N2 C12 117.7(7)
C13 N2 Co1 127.3(6)
C12 N2 Co1 115.0(5)
C46 N3 C18 117.7(7)
C46 N3 Co2 128.1(5)
C18 N3 Co2 113.9(5)
C29 N4 C30 117.1(6)
C29 N4 Co2 108.3(5)
C30 N4 Co2 133.2(5)
O3 C6 C8 127.6(9)
O3 C6 C7 113.3(8)
C8 C6 C7 119.1(8)
F8 C7 F10 109.2(9)
F8 C7 F9 106.4(9)
F10 C7 F9 105.2(8)
F8 C7 C6 114.4(8)
F10 C7 C6 110.5(9)
F9 C7 C6 110.6(9)
C9 C8 C6 123.7(9)
C9 C8 H8 118.1
C6 C8 H8 118.1
O4 C9 C8 128.4(7)
O4 C9 C10 111.8(8)
C8 C9 C10 119.8(8)
F12 C10 F11 107.4(10)
F12 C10 F13 106.8(9)
F11 C10 F13 106.4(9)
F12 C10 C9 113.5(9)
F11 C10 C9 109.6(9)
F13 C10 C9 112.8(9)
O2 C4 C3 129.6(10)
O2 C4 C5 112.4(9)
C3 C4 C5 118.1(9)
F5 C5 F7 109.0(10)
F5 C5 F6 103.8(10)
F7 C5 F6 103.9(9)
F5 C5 C4 112.3(9)
F7 C5 C4 115.4(10)
F6 C5 C4 111.5(10)
C4 C3 C1 123.1(9)
C4 C3 H3 118.4
C1 C3 H3 118.4
O1 C1 C3 126.9(10)
O1 C1 C2 111.0(8)
C3 C1 C2 121.9(8)
F1A C2 F3 123.4(14)
F1A C2 F2 79.4(12)
F3 C2 F2 117.0(12)
F1A C2 F1 35.6(9)
F3 C2 F1 111.6(11)
F2 C2 F1 113.6(12)
F1A C2 F3A 135.5(14)
F3 C2 F3A 47.2(8)
F2 C2 F3A 74.6(10)
F1 C2 F3A 153.9(13)
F1A C2 F2A 96.4(10)
F3 C2 F2A 46.6(8)
F2 C2 F2A 156.3(12)
F1 C2 F2A 69.2(9)
F3A C2 F2A 93.5(9)
F1A C2 C1 116.4(11)
F3 C2 C1 108.8(11)
F2 C2 C1 108.3(10)
F1 C2 C1 95.2(10)
F3A C2 C1 105.8(11)
F2A C2 C1 94.5(9)
N1 C11 C29 121.1(7)
N1 C11 C12 119.2(6)
C29 C11 C12 119.6(7)
N2 C12 C16 123.1(7)
N2 C12 C11 115.5(7)
C16 C12 C11 121.4(7)
N2 C13 C14 123.6(8)
N2 C13 H13 118.2
C14 C13 H13 118.2
C13 C14 C15 119.3(8)
C13 C14 H14 120.3
C15 C14 H14 120.3
C14 C15 C16 118.6(8)
C14 C15 H15 120.7
C16 C15 H15 120.7
C12 C16 C15 117.6(7)
C12 C16 C17 119.5(7)
C15 C16 C17 122.9(7)
C18 C17 C48 116.2(7)
C18 C17 C16 119.0(7)
C48 C17 C16 124.7(7)
N3 C18 C17 124.1(7)
N3 C18 C29 114.3(7)
C17 C18 C29 121.6(7)
O5 C19 C21 128.7(8)
O5 C19 C20 111.9(8)
C21 C19 C20 119.4(8)
F15 C20 F14 107.3(9)
F15 C20 F16 104.4(10)
F14 C20 F16 107.1(9)
F15 C20 C19 113.8(9)
F14 C20 C19 113.2(9)
F16 C20 C19 110.4(9)
C22 C21 C19 122.3(8)
C22 C21 H21 118.9
C19 C21 H21 118.9
O6 C22 C21 130.1(8)
O6 C22 C23 112.4(7)
C21 C22 C23 117.5(7)
F19 C23 F17 107.2(8)
F19 C23 F18 105.2(8)
F17 C23 F18 107.1(7)
F19 C23 C22 112.8(7)
F17 C23 C22 114.0(8)
F18 C23 C22 110.0(7)
O7 C24 C26 128.8(8)
O7 C24 C25 114.3(8)
C26 C24 C25 116.8(8)
F22 C25 F21 108.9(9)
F22 C25 F20 105.4(8)
F21 C25 F20 103.8(9)
F22 C25 C24 114.2(8)
F21 C25 C24 113.3(8)
F20 C25 C24 110.5(8)
C24 C26 C27 123.4(8)
C24 C26 H26 118.3
C27 C26 H26 118.3
O8 C27 C26 127.5(8)
O8 C27 C28 113.9(7)
C26 C27 C28 118.6(7)
F25 C28 F23 105.7(8)
F25 C28 F24 105.2(7)
F23 C28 F24 108.1(8)
F25 C28 C27 111.0(8)
F23 C28 C27 111.5(8)
F24 C28 C27 114.7(8)
N4 C29 C11 121.9(7)
N4 C29 C18 119.7(6)
C11 C29 C18 118.3(7)
N4 C30 C36 119.4(7)
N4 C30 C31 121.8(7)
C36 C30 C31 118.8(7)
N1 C31 C32 119.9(7)
N1 C31 C30 119.3(7)
C32 C31 C30 120.7(7)
C33 C32 C31 119.8(7)
C33 C32 H32 120.1
C31 C32 H32 120.1
C32 C33 C35 119.5(8)
C32 C33 S1 123.5(6)
C35 C33 S1 117.1(6)
C37 C34 S2 122.9(6)
C37 C34 S1 120.8(7)
S2 C34 S1 116.3(5)
C36 C35 C33 122.3(8)
C36 C35 S2 123.2(6)
C33 C35 S2 114.5(6)
C35 C36 C30 118.9(7)
C35 C36 H36 120.6
C30 C36 H36 120.6
C34 C37 S5 124.0(7)
C34 C37 S3 123.1(7)
S5 C37 S3 112.8(5)
C42 C38 S4 126.4(8)
C42 C38 S3 115.8(7)
S4 C38 S3 117.6(6)
C40 C39 S4 115.2(8)
C40 C39 H39A 108.5
S4 C39 H39A 108.5
C40 C39 H39B 108.5
S4 C39 H39B 108.5
H39A C39 H39B 107.5
C41 C40 C39 110.9(10)
C41 C40 H40A 109.4
C39 C40 H40A 109.4
C41 C40 H40B 109.4
C39 C40 H40B 109.4
H40A C40 H40B 108.0
C40 C41 H41A 109.5
C40 C41 H41B 109.5
H41A C41 H41B 109.5
C40 C41 H41C 109.5
H41A C41 H41C 109.5
H41B C41 H41C 109.5
C38 C42 S6 121.8(8)
C38 C42 S5 118.3(7)
S6 C42 S5 119.4(6)
C44 C43 S6 110.7(10)
C44 C43 H43A 109.5
S6 C43 H43A 109.5
C44 C43 H43B 109.5
S6 C43 H43B 109.5
H43A C43 H43B 108.1
C45 C44 C43 107.6(13)
C45 C44 H44A 110.2
C43 C44 H44A 110.2
C45 C44 H44B 110.2
C43 C44 H44B 110.2
H44A C44 H44B 108.5
C44 C45 H45A 109.5
C44 C45 H45B 109.5
H45A C45 H45B 109.5
C44 C45 H45C 109.5
H45A C45 H45C 109.5
H45B C45 H45C 109.5
N3 C46 C47 122.4(8)
N3 C46 H46 118.8
C47 C46 H46 118.8
C48 C47 C46 119.6(8)
C48 C47 H47 120.2
C46 C47 H47 120.2
C47 C48 C17 119.8(8)
C47 C48 H48 120.1
C17 C48 H48 120.1
O10 Co3 O9 89.5(2)
O10 Co3 O12 88.0(2)
O9 Co3 O12 86.4(2)
O10 Co3 O11 175.5(2)
O9 Co3 O11 93.3(2)
O12 Co3 O11 88.6(2)
O10 Co3 N6 98.0(3)
O9 Co3 N6 95.9(2)
O12 Co3 N6 173.6(3)
O11 Co3 N6 85.3(2)
O10 Co3 N5 89.1(2)
O9 Co3 N5 174.5(2)
O12 Co3 N5 98.9(2)
O11 Co3 N5 88.5(2)
N6 Co3 N5 79.0(3)
O10 Co3 Co4 102.77(15)
O9 Co3 Co4 162.63(19)
O12 Co3 Co4 106.04(15)
O11 Co3 Co4 75.31(15)
N6 Co3 Co4 70.49(17)
N5 Co3 Co4 15.37(19)
O14 Co4 O13 90.0(3)
O14 Co4 O15 85.6(3)
O13 Co4 O15 83.9(3)
O14 Co4 O16 93.2(3)
O13 Co4 O16 170.9(3)
O15 Co4 O16 87.9(2)
O14 Co4 N7 90.1(3)
O13 Co4 N7 96.2(3)
O15 Co4 N7 175.8(2)
O16 Co4 N7 92.3(2)
O14 Co4 N8 168.8(3)
O13 Co4 N8 93.9(3)
O15 Co4 N8 105.2(2)
O16 Co4 N8 84.4(2)
N7 Co4 N8 79.1(3)
O14 Co4 Co3 154.7(3)
O13 Co4 Co3 106.7(2)
O15 Co4 Co3 114.29(16)
O16 Co4 Co3 73.18(14)
N7 Co4 Co3 69.77(17)
N8 Co4 Co3 15.38(17)
C81 S7 C82 95.6(4)
C83 S8 C82 96.2(4)
C85 S9 C86 94.9(4)
C86 S10 C87 104.1(6)
C85 S11 C90 94.6(4)
C90 S12 C91 102.9(6)
C49 O9 Co3 122.9(6)
C52 O10 Co3 124.5(6)
C54 O11 Co3 125.1(6)
C57 O12 Co3 126.3(6)
C67 O13 Co4 124.0(8)
C70 O14 Co4 122.8(8)
C72 O15 Co4 123.8(6)
C75 O16 Co4 124.4(5)
C59 N5 C79 117.8(6)
C59 N5 Co3 110.3(5)
C79 N5 Co3 131.5(5)
C61 N6 C60 117.7(7)
C61 N6 Co3 127.4(6)
C60 N6 Co3 114.5(5)
C94 N7 C66 117.3(7)
C94 N7 Co4 128.0(6)
C66 N7 Co4 114.5(5)
C78 N8 C77 116.7(6)
C78 N8 Co4 132.4(5)
C77 N8 Co4 110.6(5)
O9 C49 C51 127.8(8)
O9 C49 C50 113.5(8)
C51 C49 C50 118.7(9)
C49 C51 C52 124.6(9)
C49 C51 H51 117.7
C52 C51 H51 117.7
O10 C52 C51 127.6(9)
O10 C52 C53 113.5(8)
C51 C52 C53 118.9(8)
F29 C53 F31 106.0(9)
F29 C53 F30 110.2(9)
F31 C53 F30 106.9(8)
F29 C53 C52 114.3(8)
F31 C53 C52 110.5(9)
F30 C53 C52 108.6(9)
O11 C54 C56 128.1(9)
O11 C54 C55 113.1(9)
C56 C54 C55 118.8(8)
F34 C55 F32 101.7(9)
F34 C55 F33 107.3(9)
F32 C55 F33 95.8(9)
F34 C55 C54 119.2(10)
F32 C55 C54 117.1(9)
F33 C55 C54 112.7(9)
C54 C56 C57 124.4(8)
C54 C56 H56 117.8
C57 C56 H56 117.8
O12 C57 C56 126.7(9)
O12 C57 C58 113.0(8)
C56 C57 C58 120.4(8)
F37 C58 F36 107.4(9)
F37 C58 F35 106.2(9)
F36 C58 F35 106.7(9)
F37 C58 C57 113.5(8)
F36 C58 C57 113.0(9)
F35 C58 C57 109.6(8)
N5 C59 C77 121.7(7)
N5 C59 C60 118.3(7)
C77 C59 C60 119.9(7)
N6 C60 C64 124.2(7)
N6 C60 C59 115.2(7)
C64 C60 C59 120.5(7)
N6 C61 C62 122.3(8)
N6 C61 H61 118.8
C62 C61 H61 118.8
C63 C62 C61 119.7(8)
C63 C62 H62 120.1
C61 C62 H62 120.1
C62 C63 C64 120.2(9)
C62 C63 H63 119.9
C64 C63 H63 119.9
C63 C64 C60 115.8(8)
C63 C64 C65 124.1(8)
C60 C64 C65 120.1(7)
C96 C65 C66 116.2(7)
C96 C65 C64 125.1(8)
C66 C65 C64 118.6(7)
N7 C66 C65 123.4(7)
N7 C66 C77 115.7(7)
C65 C66 C77 120.7(7)
O13 C67 C69 124.6(12)
O13 C67 C68 113.7(10)
C69 C67 C68 121.7(11)
F40 C68 F39 111.7(9)
F40 C68 F38 104.5(10)
F39 C68 F38 104.4(8)
F40 C68 C67 112.5(10)
F39 C68 C67 113.6(10)
F38 C68 C67 109.4(10)
C70 C69 C67 125.9(12)
C70 C69 H69 117.0
C67 C69 H69 117.0
O14 C70 C69 129.3(11)
O14 C70 C71 114.6(12)
C69 C70 C71 116.1(12)
F43 C71 F42 107.1(10)
F43 C71 F41 103.7(11)
F42 C71 F41 93.4(10)
F43 C71 C70 122.6(12)
F42 C71 C70 114.6(12)
F41 C71 C70 111.0(11)
O15 C72 C74 129.9(8)
O15 C72 C73 112.0(8)
C74 C72 C73 118.1(8)
F46 C73 F44 107.9(10)
F46 C73 F45 105.2(10)
F44 C73 F45 105.3(10)
F46 C73 C72 114.5(9)
F44 C73 C72 113.7(9)
F45 C73 C72 109.6(9)
C75 C74 C72 122.1(8)
C75 C74 H74 119.0
C72 C74 H74 119.0
O16 C75 C74 129.3(8)
O16 C75 C76 112.4(8)
C74 C75 C76 118.3(7)
F47 C76 F49 109.4(8)
F47 C76 F48 106.5(8)
F49 C76 F48 105.8(7)
F47 C76 C75 113.7(7)
F49 C76 C75 111.6(8)
F48 C76 C75 109.4(7)
N8 C77 C59 122.0(7)
N8 C77 C66 118.2(7)
C59 C77 C66 119.8(7)
N8 C78 C84 119.5(7)
N8 C78 C79 121.3(7)
C84 C78 C79 119.3(7)
N5 C79 C80 120.8(7)
N5 C79 C78 120.1(7)
C80 C79 C78 119.1(7)
C81 C80 C79 120.4(7)
C81 C80 H80 119.8
C79 C80 H80 119.8
C80 C81 C83 120.4(8)
C80 C81 S7 122.6(6)
C83 C81 S7 116.9(6)
C85 C82 S8 122.3(6)
C85 C82 S7 122.5(7)
S8 C82 S7 115.2(5)
C84 C83 C81 121.4(7)
C84 C83 S8 122.6(6)
C81 C83 S8 115.9(6)
C83 C84 C78 119.2(7)
C83 C84 H84 120.4
C78 C84 H84 120.4
C82 C85 S11 124.1(6)
C82 C85 S9 122.9(6)
S11 C85 S9 113.0(5)
C90 C86 S10 124.3(7)
C90 C86 S9 116.6(7)
S10 C86 S9 118.6(5)
C88 C87 S10 114.4(10)
C88 C87 H87A 108.7
S10 C87 H87A 108.7
C88 C87 H87B 108.7
S10 C87 H87B 108.7
H87A C87 H87B 107.6
C87 C88 C89 110.7(13)
C87 C88 H88A 109.5
C89 C88 H88A 109.5
C87 C88 H88B 109.5
C89 C88 H88B 109.5
H88A C88 H88B 108.1
C88 C89 H89A 109.5
C88 C89 H89B 109.5
H89A C89 H89B 109.5
C88 C89 H89C 109.5
H89A C89 H89C 109.5
H89B C89 H89C 109.5
C86 C90 S12 124.3(7)
C86 C90 S11 117.5(6)
S12 C90 S11 117.1(5)
C92 C91 S12 116.4(10)
C92 C91 H91A 108.2
S12 C91 H91A 108.2
C92 C91 H91B 108.2
S12 C91 H91B 108.2
H91A C91 H91B 107.3
C93 C92 C91 113.0(15)
C93 C92 H92A 109.0
C91 C92 H92A 109.0
C93 C92 H92B 109.0
C91 C92 H92B 109.0
H92A C92 H92B 107.8
C92 C93 H93A 109.5
C92 C93 H93B 109.5
H93A C93 H93B 109.5
C92 C93 H93C 109.5
H93A C93 H93C 109.5
H93B C93 H93C 109.5
N7 C94 C95 123.2(8)
N7 C94 H94 118.4
C95 C94 H94 118.4
C96 C95 C94 117.8(8)
C96 C95 H95 121.1
C94 C95 H95 121.1
C65 C96 C95 122.1(8)
C65 C96 H96 119.0
C95 C96 H96 119.0
F28 C50 F28A 116.8(14)
F28 C50 F26A 61.5(9)
F28A C50 F26A 115.2(12)
F28 C50 F26 112.8(12)
F28A C50 F26 75.6(11)
F26A C50 F26 55.1(8)
F28 C50 F27 113.2(12)
F28A C50 F27 22.4(9)
F26A C50 F27 135.0(12)
F26 C50 F27 97.3(12)
F28 C50 F27A 36.7(8)
F28A C50 F27A 93.6(13)
F26A C50 F27A 96.6(10)
F26 C50 F27A 137.5(11)
F27 C50 F27A 81.2(11)
F28 C50 C49 114.1(11)
F28A C50 C49 119.5(11)
F26A C50 C49 116.4(10)
F26 C50 C49 111.7(10)
F27 C50 C49 106.4(9)
F27A C50 C49 109.3(9)
N9 C99 C100 176.8(17)
C99 C100 H10A 109.5
C99 C100 H10B 109.5
H10A C100 H10B 109.5
C99 C100 H10C 109.5
H10A C100 H10C 109.5
H10B C100 H10C 109.5
O17 C101 C105 125(2)
O17 C101 C102 128(2)
C105 C101 C102 106.7(15)
C101 C102 H112 109.5
C101 C102 H122 109.5
H112 C102 H122 109.5
C101 C102 H132 109.5
H112 C102 H132 109.5
H122 C102 H132 109.5
C101 C105 H115 109.5
C101 C105 H125 109.5
H115 C105 H125 109.5
C101 C105 H135 109.5
H115 C105 H135 109.5
H125 C105 H135 109.5
O18 C103 C106 117(2)
O18 C103 C104 121(2)
C106 C103 C104 120(2)
C103 C104 H114 109.5
C103 C104 H124 109.5
H114 C104 H124 109.5
C103 C104 H134 109.5
H114 C104 H134 109.5
H124 C104 H134 109.5
C103 C106 H116 109.5
C103 C106 H126 109.5
H116 C106 H126 109.5
C103 C106 H136 109.5
H116 C106 H136 109.5
H126 C106 H136 109.5

loop_
_geom_bond_atom_site_label_1
_geom_bond_atom_site_label_2
_geom_bond_distance
Co1 O3 2.038(6)
Co1 O2 2.046(7)
Co1 O1 2.047(7)
Co1 O4 2.055(6)
Co1 N2 2.070(7)
Co1 N1 2.150(6)
Co2 O8 2.009(6)
Co2 O7 2.047(5)
Co2 O5 2.047(6)
Co2 N3 2.067(7)
Co2 O6 2.071(6)
Co2 N4 2.158(6)
S1 C33 1.723(9)
S1 C34 1.746(8)
S2 C34 1.747(9)
S2 C35 1.759(8)
S3 C38 1.773(10)
S3 C37 1.773(9)
S4 C38 1.735(10)
S4 C39 1.809(11)
S5 C42 1.758(10)
S5 C37 1.765(9)
S6 C42 1.757(10)
S6 C43 1.801(14)
F8 C7 1.298(10)
F9 C7 1.351(12)
F10 C7 1.340(12)
F11 C10 1.327(12)
F12 C10 1.323(14)
F13 C10 1.340(11)
F5 C5 1.314(11)
F6 C5 1.370(14)
F7 C5 1.338(12)
F1 C2 1.333(13)
F2 C2 1.333(13)
F3 C2 1.281(13)
F1A C2 1.197(13)
F2A C2 1.552(13)
F3A C2 1.349(13)
F14 C20 1.317(11)
F15 C20 1.287(12)
F16 C20 1.349(14)
F17 C23 1.323(9)
F18 C23 1.340(9)
F19 C23 1.320(11)
F20 C25 1.340(11)
F21 C25 1.302(11)
F22 C25 1.291(10)
F23 C28 1.324(11)
F24 C28 1.338(9)
F25 C28 1.321(10)
O3 C6 1.262(9)
O4 C9 1.271(10)
O2 C4 1.244(10)
O1 C1 1.256(10)
O5 C19 1.259(10)
O6 C22 1.258(9)
O7 C24 1.254(9)
O8 C27 1.258(9)
N1 C11 1.339(10)
N1 C31 1.356(10)
N2 C13 1.335(10)
N2 C12 1.349(9)
N3 C46 1.342(10)
N3 C18 1.361(9)
N4 C29 1.333(10)
N4 C30 1.347(10)
C6 C8 1.408(12)
C6 C7 1.504(13)
C8 C9 1.375(13)
C8 H8 0.9500
C9 C10 1.515(12)
C4 C3 1.352(13)
C4 C5 1.521(15)
C3 C1 1.392(13)
C3 H3 0.9500
C1 C2 1.664(14)
C11 C29 1.421(10)
C11 C12 1.442(11)
C12 C16 1.396(11)
C13 C14 1.376(12)
C13 H13 0.9500
C14 C15 1.379(11)
C14 H14 0.9500
C15 C16 1.418(11)
C15 H15 0.9500
C16 C17 1.456(10)
C17 C18 1.398(11)
C17 C48 1.414(11)
C18 C29 1.455(11)
C19 C21 1.383(12)
C19 C20 1.515(13)
C21 C22 1.369(11)
C21 H21 0.9500
C22 C23 1.533(12)
C24 C26 1.365(12)
C24 C25 1.528(12)
C26 C27 1.418(12)
C26 H26 0.9500
C27 C28 1.508(13)
C30 C36 1.421(11)
C30 C31 1.444(10)
C31 C32 1.396(11)
C32 C33 1.359(11)
C32 H32 0.9500
C33 C35 1.454(10)
C34 C37 1.336(12)
C35 C36 1.347(11)
C36 H36 0.9500
C38 C42 1.341(13)
C39 C40 1.534(14)
C39 H39A 0.9900
C39 H39B 0.9900
C40 C41 1.498(15)
C40 H40A 0.9900
C40 H40B 0.9900
C41 H41A 0.9800
C41 H41B 0.9800
C41 H41C 0.9800
C43 C44 1.558(18)
C43 H43A 0.9900
C43 H43B 0.9900
C44 C45 1.329(17)
C44 H44A 0.9900
C44 H44B 0.9900
C45 H45A 0.9800
C45 H45B 0.9800
C45 H45C 0.9800
C46 C47 1.387(12)
C46 H46 0.9500
C47 C48 1.379(11)
C47 H47 0.9500
C48 H48 0.9500
Co3 O10 2.020(6)
Co3 O9 2.040(5)
Co3 O12 2.048(6)
Co3 O11 2.051(6)
Co3 N6 2.060(7)
Co3 N5 2.147(6)
Co4 O14 2.032(7)
Co4 O13 2.033(8)
Co4 O15 2.065(6)
Co4 O16 2.067(5)
Co4 N7 2.077(7)
Co4 N8 2.151(6)
S7 C81 1.745(9)
S7 C82 1.765(8)
S8 C83 1.748(8)
S8 C82 1.754(9)
S9 C85 1.769(9)
S9 C86 1.778(9)
S10 C86 1.734(9)
S10 C87 1.782(14)
S11 C85 1.762(8)
S11 C90 1.777(9)
S12 C90 1.742(9)
S12 C91 1.797(14)
F26 C50 1.372(13)
F27 C50 1.379(14)
F28 C50 1.247(13)
F26A C50 1.349(13)
F27A C50 1.441(14)
F28A C50 1.263(14)
F29 C53 1.311(10)
F30 C53 1.333(12)
F31 C53 1.332(12)
F32 C55 1.344(11)
F33 C55 1.385(13)
F34 C55 1.310(11)
F35 C58 1.341(12)
F36 C58 1.329(11)
F37 C58 1.306(11)
F38 C68 1.356(11)
F39 C68 1.314(11)
F40 C68 1.302(13)
F41 C71 1.393(15)
F42 C71 1.312(14)
F43 C71 1.260(13)
F44 C73 1.313(11)
F45 C73 1.351(14)
F46 C73 1.296(12)
F47 C76 1.309(10)
F48 C76 1.343(11)
F49 C76 1.332(10)
O9 C49 1.261(10)
O10 C52 1.224(9)
O11 C54 1.269(10)
O12 C57 1.270(9)
O13 C67 1.266(12)
O14 C70 1.257(13)
O15 C72 1.244(9)
O16 C75 1.269(9)
N5 C59 1.332(10)
N5 C79 1.346(10)
N6 C61 1.332(10)
N6 C60 1.352(9)
N7 C94 1.344(11)
N7 C66 1.355(9)
N8 C78 1.333(10)
N8 C77 1.356(9)
C49 C51 1.352(13)
C49 C50 1.509(13)
C51 C52 1.389(12)
C51 H51 0.9500
C52 C53 1.554(14)
C54 C56 1.376(13)
C54 C55 1.441(13)
C56 C57 1.375(12)
C56 H56 0.9500
C57 C58 1.511(13)
C59 C77 1.391(10)
C59 C60 1.466(11)
C60 C64 1.404(11)
C61 C62 1.390(12)
C61 H61 0.9500
C62 C63 1.367(11)
C62 H62 0.9500
C63 C64 1.404(11)
C63 H63 0.9500
C64 C65 1.463(11)
C65 C96 1.367(11)
C65 C66 1.424(11)
C66 C77 1.462(11)
C67 C69 1.413(15)
C67 C68 1.493(16)
C69 C70 1.325(17)
C69 H69 0.9500
C70 C71 1.458(15)
C72 C74 1.374(12)
C72 C73 1.533(13)
C74 C75 1.366(11)
C74 H74 0.9500
C75 C76 1.546(12)
C78 C84 1.427(11)
C78 C79 1.442(10)
C79 C80 1.403(11)
C80 C81 1.370(11)
C80 H80 0.9500
C81 C83 1.416(10)
C82 C85 1.325(11)
C83 C84 1.365(11)
C84 H84 0.9500
C86 C90 1.327(11)
C87 C88 1.487(17)
C87 H87A 0.9900
C87 H87B 0.9900
C88 C89 1.495(17)
C88 H88A 0.9900
C88 H88B 0.9900
C89 H89A 0.9800
C89 H89B 0.9800
C89 H89C 0.9800
C91 C92 1.482(18)
C91 H91A 0.9900
C91 H91B 0.9900
C92 C93 1.415(18)
C92 H92A 0.9900
C92 H92B 0.9900
C93 H93A 0.9800
C93 H93B 0.9800
C93 H93C 0.9800
C94 C95 1.399(13)
C94 H94 0.9500
C95 C96 1.375(11)
C95 H95 0.9500
C96 H96 0.9500
N9 C99 1.16(2)
C99 C100 1.48(2)
C100 H10A 0.9800
C100 H10B 0.9800
C100 H10C 0.9800
C101 O17 1.125(17)
C101 C105 1.58(2)
C101 C102 1.61(2)
C102 H112 0.9800
C102 H122 0.9800
C102 H132 0.9800
C105 H115 0.9800
C105 H125 0.9800
C105 H135 0.9800
C103 O18 1.25(2)
C103 C106 1.37(2)
C103 C104 1.51(3)
C104 H114 0.9800
C104 H124 0.9800
C104 H134 0.9800
C106 H116 0.9800
C106 H126 0.9800
C106 H136 0.9800

loop_
_geom_torsion_atom_site_label_1
_geom_torsion_atom_site_label_2
_geom_torsion_atom_site_label_3
_geom_torsion_atom_site_label_4
_geom_torsion
O3 Co1 Co2 O8 -0.1(3)
O2 Co1 Co2 O8 173.7(3)
O1 Co1 Co2 O8 89.9(3)
O4 Co1 Co2 O8 -117.3(5)
N2 Co1 Co2 O8 -95.7(3)
N1 Co1 Co2 O8 32.9(7)
O3 Co1 Co2 O7 141.0(4)
O2 Co1 Co2 O7 -45.2(4)
O1 Co1 Co2 O7 -129.0(4)
O4 Co1 Co2 O7 23.8(6)
N2 Co1 Co2 O7 45.4(4)
N1 Co1 Co2 O7 174.0(7)
O3 Co1 Co2 O5 -92.9(3)
O2 Co1 Co2 O5 80.8(3)
O1 Co1 Co2 O5 -3.0(3)
O4 Co1 Co2 O5 149.8(5)
N2 Co1 Co2 O5 171.4(3)
N1 Co1 Co2 O5 -60.0(7)
O3 Co1 Co2 N3 89.3(3)
O2 Co1 Co2 N3 -97.0(3)
O1 Co1 Co2 N3 179.2(3)
O4 Co1 Co2 N3 -28.0(5)
N2 Co1 Co2 N3 -6.4(3)
N1 Co1 Co2 N3 122.2(7)
O3 Co1 Co2 O6 -174.2(3)
O2 Co1 Co2 O6 -0.5(3)
O1 Co1 Co2 O6 -84.3(3)
O4 Co1 Co2 O6 68.5(5)
N2 Co1 Co2 O6 90.1(3)
N1 Co1 Co2 O6 -141.3(6)
O3 Co1 Co2 N4 -24.8(6)
O2 Co1 Co2 N4 148.9(6)
O1 Co1 Co2 N4 65.2(6)
O4 Co1 Co2 N4 -142.1(7)
N2 Co1 Co2 N4 -120.4(6)
N1 Co1 Co2 N4 8.2(8)
O2 Co1 O3 C6 105(2)
O1 Co1 O3 C6 70.5(7)
O4 Co1 O3 C6 -15.8(8)
N2 Co1 O3 C6 -108.4(7)
N1 Co1 O3 C6 173.4(8)
Co2 Co1 O3 C6 -178.5(7)
O3 Co1 O4 C9 14.8(7)
O2 Co1 O4 C9 -159.8(7)
O1 Co1 O4 C9 -71.8(7)
N2 Co1 O4 C9 113.4(7)
N1 Co1 O4 C9 84.5(17)
Co2 Co1 O4 C9 133.5(6)
O3 Co1 O2 C4 -53(2)
O1 Co1 O2 C4 -17.7(8)
O4 Co1 O2 C4 68.4(8)
N2 Co1 O2 C4 160.9(8)
N1 Co1 O2 C4 -120.4(8)
Co2 Co1 O2 C4 -129.8(8)
O3 Co1 O1 C1 -161.8(8)
O2 Co1 O1 C1 21.8(8)
O4 Co1 O1 C1 -71.8(8)
N2 Co1 O1 C1 6(3)
N1 Co1 O1 C1 112.2(8)
Co2 Co1 O1 C1 99.4(7)
O8 Co2 O5 C19 169.2(6)
O7 Co2 O5 C19 78.5(6)
N3 Co2 O5 C19 -14(6)
O6 Co2 O5 C19 -13.1(6)
N4 Co2 O5 C19 -97.8(6)
Co1 Co2 O5 C19 -80.7(6)
O8 Co2 O6 C22 30(2)
O7 Co2 O6 C22 -81.2(6)
O5 Co2 O6 C22 6.4(6)
N3 Co2 O6 C22 -173.6(6)
N4 Co2 O6 C22 107.6(6)
Co1 Co2 O6 C22 116.7(6)
O8 Co2 O7 C24 -15.1(6)
O5 Co2 O7 C24 71.2(6)
N3 Co2 O7 C24 -111.1(6)
O6 Co2 O7 C24 159.8(6)
N4 Co2 O7 C24 -131.6(14)
Co1 Co2 O7 C24 -158.9(5)
O7 Co2 O8 C27 16.4(7)
O5 Co2 O8 C27 -71.2(7)
N3 Co2 O8 C27 108.9(7)
O6 Co2 O8 C27 -95(2)
N4 Co2 O8 C27 -172.1(7)
Co1 Co2 O8 C27 -179.6(6)
O3 Co1 N1 C11 108.6(5)
O2 Co1 N1 C11 -77.3(5)
O1 Co1 N1 C11 -165.7(5)
O4 Co1 N1 C11 38.7(17)
N2 Co1 N1 C11 9.2(5)
Co2 Co1 N1 C11 -38.9(5)
O3 Co1 N1 C31 -73.7(7)
O2 Co1 N1 C31 100.5(7)
O1 Co1 N1 C31 12.1(7)
O4 Co1 N1 C31 -143.6(14)
N2 Co1 N1 C31 -173.1(7)
Co2 Co1 N1 C31 138.8(11)
O3 Co1 N2 C13 91.0(7)
O2 Co1 N2 C13 -92.5(7)
O1 Co1 N2 C13 -77(3)
O4 Co1 N2 C13 0.8(7)
N1 Co1 N2 C13 176.0(8)
Co2 Co1 N2 C13 -172.2(8)
O3 Co1 N2 C12 -91.8(6)
O2 Co1 N2 C12 84.6(6)
O1 Co1 N2 C12 100(3)
O4 Co1 N2 C12 178.0(6)
N1 Co1 N2 C12 -6.8(5)
Co2 Co1 N2 C12 5.0(5)
O8 Co2 N3 C46 -76.4(7)
O7 Co2 N3 C46 14.4(7)
O5 Co2 N3 C46 106(6)
O6 Co2 N3 C46 105.9(7)
N4 Co2 N3 C46 -169.0(7)
Co1 Co2 N3 C46 174.3(7)
O8 Co2 N3 C18 109.7(5)
O7 Co2 N3 C18 -159.5(5)
O5 Co2 N3 C18 -67(6)
O6 Co2 N3 C18 -68.0(5)
N4 Co2 N3 C18 17.1(5)
Co1 Co2 N3 C18 0.4(5)
O8 Co2 N4 C29 -115.0(5)
O7 Co2 N4 C29 1.3(17)
O5 Co2 N4 C29 158.1(5)
N3 Co2 N4 C29 -19.6(5)
O6 Co2 N4 C29 70.4(5)
Co1 Co2 N4 C29 41.9(5)
O8 Co2 N4 C30 79.0(7)
O7 Co2 N4 C30 -164.8(12)
O5 Co2 N4 C30 -8.0(8)
N3 Co2 N4 C30 174.3(8)
O6 Co2 N4 C30 -95.7(7)
Co1 Co2 N4 C30 -124.2(10)
Co1 O3 C6 C8 11.4(14)
Co1 O3 C6 C7 -168.6(7)
O3 C6 C7 F8 177.6(9)
C8 C6 C7 F8 -2.4(15)
O3 C6 C7 F10 53.8(12)
C8 C6 C7 F10 -126.3(10)
O3 C6 C7 F9 -62.3(12)
C8 C6 C7 F9 117.7(10)
O3 C6 C8 C9 0.5(17)
C7 C6 C8 C9 -179.5(10)
Co1 O4 C9 C8 -9.5(13)
Co1 O4 C9 C10 170.8(6)
C6 C8 C9 O4 -1.5(17)
C6 C8 C9 C10 178.3(10)
O4 C9 C10 F12 46.8(12)
C8 C9 C10 F12 -133.0(10)
O4 C9 C10 F11 -73.3(12)
C8 C9 C10 F11 106.9(11)
O4 C9 C10 F13 168.4(9)
C8 C9 C10 F13 -11.4(15)
Co1 O2 C4 C3 5.9(16)
Co1 O2 C4 C5 -174.9(6)
O2 C4 C5 F5 -68.4(14)
C3 C4 C5 F5 111.0(12)
O2 C4 C5 F7 165.8(9)
C3 C4 C5 F7 -14.8(16)
O2 C4 C5 F6 47.6(12)
C3 C4 C5 F6 -133.0(10)
O2 C4 C3 C1 10.7(19)
C5 C4 C3 C1 -168.5(10)
Co1 O1 C1 C3 -14.7(15)
Co1 O1 C1 C2 159.8(6)
C4 C3 C1 O1 -5.6(18)
C4 C3 C1 C2 -179.5(9)
O1 C1 C2 F1A 40.3(14)
C3 C1 C2 F1A -144.9(13)
O1 C1 C2 F3 -174.8(11)
C3 C1 C2 F3 0.0(15)
O1 C1 C2 F2 -46.7(13)
C3 C1 C2 F2 128.1(12)
O1 C1 C2 F1 70.3(11)
C3 C1 C2 F1 -114.9(12)
O1 C1 C2 F3A -125.3(11)
C3 C1 C2 F3A 49.5(14)
O1 C1 C2 F2A 139.7(9)
C3 C1 C2 F2A -45.5(12)
C31 N1 C11 C29 -6.2(11)
Co1 N1 C11 C29 171.8(6)
C31 N1 C11 C12 171.3(7)
Co1 N1 C11 C12 -10.6(9)
C13 N2 C12 C16 0.4(12)
Co1 N2 C12 C16 -177.1(6)
C13 N2 C12 C11 -179.1(8)
Co1 N2 C12 C11 3.4(9)
N1 C11 C12 N2 5.3(11)
C29 C11 C12 N2 -177.1(7)
N1 C11 C12 C16 -174.2(7)
C29 C11 C12 C16 3.4(12)
C12 N2 C13 C14 -0.6(13)
Co1 N2 C13 C14 176.6(7)
N2 C13 C14 C15 2.5(14)
C13 C14 C15 C16 -4.0(13)
N2 C12 C16 C15 -2.0(12)
C11 C12 C16 C15 177.4(7)
N2 C12 C16 C17 179.6(7)
C11 C12 C16 C17 -1.0(12)
C14 C15 C16 C12 3.8(12)
C14 C15 C16 C17 -177.9(8)
C12 C16 C17 C18 -5.2(11)
C15 C16 C17 C18 176.5(8)
C12 C16 C17 C48 177.4(8)
C15 C16 C17 C48 -0.9(12)
C46 N3 C18 C17 -3.1(12)
Co2 N3 C18 C17 171.4(6)
C46 N3 C18 C29 173.7(7)
Co2 N3 C18 C29 -11.8(8)
C48 C17 C18 N3 3.2(12)
C16 C17 C18 N3 -174.4(7)
C48 C17 C18 C29 -173.4(7)
C16 C17 C18 C29 9.0(11)
Co2 O5 C19 C21 12.3(13)
Co2 O5 C19 C20 -167.4(6)
O5 C19 C20 F15 42.5(13)
C21 C19 C20 F15 -137.2(10)
O5 C19 C20 F14 165.4(9)
C21 C19 C20 F14 -14.3(15)
O5 C19 C20 F16 -74.5(11)
C21 C19 C20 F16 105.7(10)
O5 C19 C21 C22 0.1(15)
C20 C19 C21 C22 179.8(9)
Co2 O6 C22 C21 2.4(12)
Co2 O6 C22 C23 179.4(5)
C19 C21 C22 O6 -8.5(15)
C19 C21 C22 C23 174.6(8)
O6 C22 C23 F19 -58.7(9)
C21 C22 C23 F19 118.8(9)
O6 C22 C23 F17 178.8(7)
C21 C22 C23 F17 -3.7(12)
O6 C22 C23 F18 58.5(10)
C21 C22 C23 F18 -124.1(8)
Co2 O7 C24 C26 8.9(13)
Co2 O7 C24 C25 -169.6(5)
O7 C24 C25 F22 -148.4(9)
C26 C24 C25 F22 32.9(12)
O7 C24 C25 F21 -23.0(12)
C26 C24 C25 F21 158.3(9)
O7 C24 C25 F20 93.0(10)
C26 C24 C25 F20 -85.7(10)
O7 C24 C26 C27 2.4(15)
C25 C24 C26 C27 -179.1(8)
Co2 O8 C27 C26 -11.8(12)
Co2 O8 C27 C28 168.7(6)
C24 C26 C27 O8 -0.9(15)
C24 C26 C27 C28 178.5(9)
O8 C27 C28 F25 61.1(11)
C26 C27 C28 F25 -118.4(9)
O8 C27 C28 F23 -56.5(11)
C26 C27 C28 F23 124.0(9)
O8 C27 C28 F24 -179.8(8)
C26 C27 C28 F24 0.7(13)
C30 N4 C29 C11 5.4(11)
Co2 N4 C29 C11 -163.2(6)
C30 N4 C29 C18 -171.1(7)
Co2 N4 C29 C18 20.3(8)
N1 C11 C29 N4 1.2(11)
C12 C11 C29 N4 -176.3(7)
N1 C11 C29 C18 177.8(7)
C12 C11 C29 C18 0.2(11)
N3 C18 C29 N4 -6.8(10)
C17 C18 C29 N4 170.1(7)
N3 C18 C29 C11 176.6(7)
C17 C18 C29 C11 -6.5(11)
C29 N4 C30 C36 173.0(7)
Co2 N4 C30 C36 -21.9(11)
C29 N4 C30 C31 -7.0(11)
Co2 N4 C30 C31 158.1(6)
C11 N1 C31 C32 -172.2(7)
Co1 N1 C31 C32 10.2(11)
C11 N1 C31 C30 4.6(10)
Co1 N1 C31 C30 -173.0(5)
N4 C30 C31 N1 2.1(11)
C36 C30 C31 N1 -177.9(7)
N4 C30 C31 C32 178.8(7)
C36 C30 C31 C32 -1.1(11)
N1 C31 C32 C33 177.4(7)
C30 C31 C32 C33 0.7(12)
C31 C32 C33 C35 -0.2(12)
C31 C32 C33 S1 -178.8(6)
C34 S1 C33 C32 180.0(7)
C34 S1 C33 C35 1.4(7)
C35 S2 C34 C37 -175.2(8)
C35 S2 C34 S1 3.9(6)
C33 S1 C34 C37 175.7(7)
C33 S1 C34 S2 -3.4(6)
C32 C33 C35 C36 0.1(12)
S1 C33 C35 C36 178.7(6)
C32 C33 C35 S2 -177.6(6)
S1 C33 C35 S2 1.0(8)
C34 S2 C35 C36 179.5(7)
C34 S2 C35 C33 -2.9(7)
C33 C35 C36 C30 -0.5(12)
S2 C35 C36 C30 177.0(6)
N4 C30 C36 C35 -179.0(7)
C31 C30 C36 C35 1.0(11)
S2 C34 C37 S5 -2.5(11)
S1 C34 C37 S5 178.4(5)
S2 C34 C37 S3 -179.7(5)
S1 C34 C37 S3 1.2(11)
C42 S5 C37 C34 166.6(8)
C42 S5 C37 S3 -15.9(5)
C38 S3 C37 C34 -165.4(8)
C38 S3 C37 S5 17.1(5)
C39 S4 C38 C42 118.1(9)
C39 S4 C38 S3 -68.9(7)
C37 S3 C38 C42 -12.0(8)
C37 S3 C38 S4 174.3(6)
C38 S4 C39 C40 -52.5(10)
S4 C39 C40 C41 -61.9(11)
S4 C38 C42 S6 3.6(13)
S3 C38 C42 S6 -169.5(5)
S4 C38 C42 S5 175.7(5)
S3 C38 C42 S5 2.6(11)
C43 S6 C42 C38 -152.0(9)
C43 S6 C42 S5 36.0(7)
C37 S5 C42 C38 8.3(8)
C37 S5 C42 S6 -179.4(6)
C42 S6 C43 C44 70.0(11)
S6 C43 C44 C45 172.1(12)
C18 N3 C46 C47 0.2(12)
Co2 N3 C46 C47 -173.5(6)
N3 C46 C47 C48 2.4(13)
C46 C47 C48 C17 -2.3(13)
C18 C17 C48 C47 -0.3(12)
C16 C17 C48 C47 177.1(8)
O10 Co3 Co4 O14 135.0(6)
O9 Co3 Co4 O14 1.1(8)
O12 Co3 Co4 O14 -133.4(6)
O11 Co3 Co4 O14 -49.2(6)
N6 Co3 Co4 O14 40.9(7)
N5 Co3 Co4 O14 162.7(9)
O10 Co3 Co4 O13 5.3(3)
O9 Co3 Co4 O13 -128.5(6)
O12 Co3 Co4 O13 96.9(3)
O11 Co3 Co4 O13 -178.9(3)
N6 Co3 Co4 O13 -88.8(4)
N5 Co3 Co4 O13 33.0(7)
O10 Co3 Co4 O15 -85.4(2)
O9 Co3 Co4 O15 140.7(6)
O12 Co3 Co4 O15 6.2(2)
O11 Co3 Co4 O15 90.3(2)
N6 Co3 Co4 O15 -179.5(3)
N5 Co3 Co4 O15 -57.7(7)
O10 Co3 Co4 O16 -165.2(2)
O9 Co3 Co4 O16 60.9(6)
O12 Co3 Co4 O16 -73.6(2)
O11 Co3 Co4 O16 10.6(2)
N6 Co3 Co4 O16 100.7(3)
N5 Co3 Co4 O16 -137.5(7)
O10 Co3 Co4 N7 95.9(3)
O9 Co3 Co4 N7 -38.0(6)
O12 Co3 Co4 N7 -172.5(3)
O11 Co3 Co4 N7 -88.4(3)
N6 Co3 Co4 N7 1.8(3)
N5 Co3 Co4 N7 123.6(7)
O10 Co3 Co4 N8 -29.4(7)
O9 Co3 Co4 N8 -163.3(8)
O12 Co3 Co4 N8 62.2(7)
O11 Co3 Co4 N8 146.3(7)
N6 Co3 Co4 N8 -123.5(7)
N5 Co3 Co4 N8 -1.7(9)
O10 Co3 O9 C49 17.7(7)
O12 Co3 O9 C49 -70.3(7)
O11 Co3 O9 C49 -158.7(7)
N6 Co3 O9 C49 115.7(7)
N5 Co3 O9 C49 93(3)
Co4 Co3 O9 C49 153.1(6)
O9 Co3 O10 C52 -17.4(8)
O12 Co3 O10 C52 69.1(7)
O11 Co3 O10 C52 111(3)
N6 Co3 O10 C52 -113.2(7)
N5 Co3 O10 C52 168.0(7)
Co4 Co3 O10 C52 175.1(7)
O10 Co3 O11 C54 -46(3)
O9 Co3 O11 C54 81.7(7)
O12 Co3 O11 C54 -4.6(7)
N6 Co3 O11 C54 177.3(7)
N5 Co3 O11 C54 -103.6(7)
Co4 Co3 O11 C54 -111.6(7)
O10 Co3 O12 C57 -175.0(6)
O9 Co3 O12 C57 -85.4(6)
O11 Co3 O12 C57 8.1(6)
N6 Co3 O12 C57 26(2)
N5 Co3 O12 C57 96.3(6)
Co4 Co3 O12 C57 82.3(6)
O14 Co4 O13 C67 19.8(11)
O15 Co4 O13 C67 -65.8(11)
O16 Co4 O13 C67 -91.4(19)
N7 Co4 O13 C67 109.9(11)
N8 Co4 O13 C67 -170.6(11)
Co3 Co4 O13 C67 -179.4(11)
O13 Co4 O14 C70 -15.2(12)
O15 Co4 O14 C70 68.7(11)
O16 Co4 O14 C70 156.3(11)
N7 Co4 O14 C70 -111.4(11)
N8 Co4 O14 C70 -126.2(16)
Co3 Co4 O14 C70 -147.7(9)
O14 Co4 O15 C72 76.1(7)
O13 Co4 O15 C72 166.6(7)
O16 Co4 O15 C72 -17.3(7)
N7 Co4 O15 C72 75(3)
N8 Co4 O15 C72 -101.0(7)
Co3 Co4 O15 C72 -87.8(7)
O14 Co4 O16 C75 -75.7(7)
O13 Co4 O16 C75 35.3(19)
O15 Co4 O16 C75 9.8(7)
N7 Co4 O16 C75 -165.9(7)
N8 Co4 O16 C75 115.3(7)
Co3 Co4 O16 C75 126.0(7)
O10 Co3 N5 C59 112.9(5)
O9 Co3 N5 C59 38(3)
O12 Co3 N5 C59 -159.3(5)
O11 Co3 N5 C59 -71.0(5)
N6 Co3 N5 C59 14.5(5)
Co4 Co3 N5 C59 -40.2(6)
O10 Co3 N5 C79 -74.4(7)
O9 Co3 N5 C79 -149(2)
O12 Co3 N5 C79 13.4(7)
O11 Co3 N5 C79 101.8(7)
N6 Co3 N5 C79 -172.7(7)
Co4 Co3 N5 C79 132.6(11)
O10 Co3 N6 C61 88.1(7)
O9 Co3 N6 C61 -2.2(7)
O12 Co3 N6 C61 -113(2)
O11 Co3 N6 C61 -95.1(7)
N5 Co3 N6 C61 175.6(7)
Co4 Co3 N6 C61 -171.1(7)
O10 Co3 N6 C60 -99.8(5)
O9 Co3 N6 C60 169.9(5)
O12 Co3 N6 C60 59(2)
O11 Co3 N6 C60 77.0(5)
N5 Co3 N6 C60 -12.3(5)
Co4 Co3 N6 C60 1.0(5)
O14 Co4 N7 C94 8.2(7)
O13 Co4 N7 C94 -81.9(7)
O15 Co4 N7 C94 9(4)
O16 Co4 N7 C94 101.4(7)
N8 Co4 N7 C94 -174.7(7)
Co3 Co4 N7 C94 172.5(7)
O14 Co4 N7 C66 -166.1(6)
O13 Co4 N7 C66 103.8(6)
O15 Co4 N7 C66 -165(3)
O16 Co4 N7 C66 -72.9(5)
N8 Co4 N7 C66 11.0(5)
Co3 Co4 N7 C66 -1.7(5)
O14 Co4 N8 C78 -169.6(14)
O13 Co4 N8 C78 79.7(7)
O15 Co4 N8 C78 -5.0(7)
O16 Co4 N8 C78 -91.3(7)
N7 Co4 N8 C78 175.3(7)
Co3 Co4 N8 C78 -133.4(11)
O14 Co4 N8 C77 3.1(18)
O13 Co4 N8 C77 -107.5(5)
O15 Co4 N8 C77 167.8(5)
O16 Co4 N8 C77 81.5(5)
N7 Co4 N8 C77 -11.9(5)
Co3 Co4 N8 C77 39.3(6)
Co3 O9 C49 C51 -13.5(15)
Co3 O9 C49 C50 165.1(6)
O9 C49 C51 C52 1.2(19)
C50 C49 C51 C52 -177.4(10)
Co3 O10 C52 C51 12.3(15)
Co3 O10 C52 C53 -167.2(7)
C49 C51 C52 O10 -0.3(19)
C49 C51 C52 C53 179.2(11)
O10 C52 C53 F29 -168.2(9)
C51 C52 C53 F29 12.2(16)
O10 C52 C53 F31 -48.7(12)
C51 C52 C53 F31 131.7(10)
O10 C52 C53 F30 68.3(12)
C51 C52 C53 F30 -111.3(10)
Co3 O11 C54 C56 -2.0(14)
Co3 O11 C54 C55 176.7(6)
O11 C54 C55 F34 -167.7(9)
C56 C54 C55 F34 11.2(16)
O11 C54 C55 F32 -44.5(14)
C56 C54 C55 F32 134.4(10)
O11 C54 C55 F33 65.2(11)
C56 C54 C55 F33 -115.9(10)
O11 C54 C56 C57 8.4(17)
C55 C54 C56 C57 -170.3(10)
Co3 O12 C57 C56 -5.2(12)
Co3 O12 C57 C58 175.1(6)
C54 C56 C57 O12 -4.3(16)
C54 C56 C57 C58 175.4(9)
O12 C57 C58 F37 -55.9(11)
C56 C57 C58 F37 124.3(10)
O12 C57 C58 F36 -178.6(8)
C56 C57 C58 F36 1.7(14)
O12 C57 C58 F35 62.6(10)
C56 C57 C58 F35 -117.2(10)
C79 N5 C59 C77 -5.1(11)
Co3 N5 C59 C77 168.7(6)
C79 N5 C59 C60 171.2(7)
Co3 N5 C59 C60 -15.0(8)
C61 N6 C60 C64 0.7(12)
Co3 N6 C60 C64 -172.2(6)
C61 N6 C60 C59 -178.8(7)
Co3 N6 C60 C59 8.3(8)
N5 C59 C60 N6 5.2(10)
C77 C59 C60 N6 -178.5(7)
N5 C59 C60 C64 -174.4(7)
C77 C59 C60 C64 2.0(11)
C60 N6 C61 C62 1.0(12)
Co3 N6 C61 C62 172.9(6)
N6 C61 C62 C63 -0.6(14)
C61 C62 C63 C64 -1.5(13)
C62 C63 C64 C60 2.9(12)
C62 C63 C64 C65 -176.9(8)
N6 C60 C64 C63 -2.6(12)
C59 C60 C64 C63 176.9(7)
N6 C60 C64 C65 177.2(7)
C59 C60 C64 C65 -3.3(11)
C63 C64 C65 C96 1.8(13)
C60 C64 C65 C96 -178.0(8)
C63 C64 C65 C66 179.6(8)
C60 C64 C65 C66 -0.2(11)
C94 N7 C66 C65 0.4(11)
Co4 N7 C66 C65 175.3(6)
C94 N7 C66 C77 176.8(7)
Co4 N7 C66 C77 -8.3(8)
C96 C65 C66 N7 -0.8(12)
C64 C65 C66 N7 -178.7(7)
C96 C65 C66 C77 -177.0(7)
C64 C65 C66 C77 5.0(11)
Co4 O13 C67 C69 -17(2)
Co4 O13 C67 C68 163.7(9)
O13 C67 C68 F40 -60.6(16)
C69 C67 C68 F40 120.2(14)
O13 C67 C68 F39 171.2(11)
C69 C67 C68 F39 -8(2)
O13 C67 C68 F38 55.0(16)
C69 C67 C68 F38 -124.2(14)
O13 C67 C69 C70 3(3)
C68 C67 C69 C70 -178.0(16)
Co4 O14 C70 C69 8(2)
Co4 O14 C70 C71 -173.0(10)
C67 C69 C70 O14 2(3)
C67 C69 C70 C71 -176.8(15)
O14 C70 C71 F43 -177.0(14)
C69 C70 C71 F43 2(2)
O14 C70 C71 F42 50.4(19)
C69 C70 C71 F42 -130.3(15)
O14 C70 C71 F41 -53.8(18)
C69 C70 C71 F41 125.4(15)
Co4 O15 C72 C74 17.0(15)
Co4 O15 C72 C73 -160.7(7)
O15 C72 C73 F46 35.0(14)
C74 C72 C73 F46 -143.0(10)
O15 C72 C73 F44 159.7(10)
C74 C72 C73 F44 -18.4(16)
O15 C72 C73 F45 -82.9(11)
C74 C72 C73 F45 99.1(11)
O15 C72 C74 C75 -2.2(18)
C73 C72 C74 C75 175.4(10)
Co4 O16 C75 C74 -0.3(13)
Co4 O16 C75 C76 177.0(5)
C72 C74 C75 O16 -7.4(16)
C72 C74 C75 C76 175.4(9)
O16 C75 C76 F47 28.2(12)
C74 C75 C76 F47 -154.2(9)
O16 C75 C76 F49 152.5(8)
C74 C75 C76 F49 -29.9(12)
O16 C75 C76 F48 -90.8(9)
C74 C75 C76 F48 86.8(10)
C78 N8 C77 C59 5.8(10)
Co4 N8 C77 C59 -168.2(6)
C78 N8 C77 C66 -174.5(7)
Co4 N8 C77 C66 11.5(8)
N5 C59 C77 N8 -1.2(11)
C60 C59 C77 N8 -177.5(7)
N5 C59 C77 C66 179.0(7)
C60 C59 C77 C66 2.8(11)
N7 C66 C77 N8 -2.6(10)
C65 C66 C77 N8 173.9(7)
N7 C66 C77 C59 177.1(7)
C65 C66 C77 C59 -6.4(11)
C77 N8 C78 C84 175.3(7)
Co4 N8 C78 C84 -12.3(11)
C77 N8 C78 C79 -4.1(10)
Co4 N8 C78 C79 168.3(5)
C59 N5 C79 C80 -173.3(7)
Co3 N5 C79 C80 14.4(11)
C59 N5 C79 C78 6.7(10)
Co3 N5 C79 C78 -165.6(5)
N8 C78 C79 N5 -2.1(11)
C84 C78 C79 N5 178.5(7)
N8 C78 C79 C80 177.9(7)
C84 C78 C79 C80 -1.5(11)
N5 C79 C80 C81 177.9(7)
C78 C79 C80 C81 -2.0(11)
C79 C80 C81 C83 4.9(11)
C79 C80 C81 S7 -175.5(6)
C82 S7 C81 C80 -176.7(7)
C82 S7 C81 C83 2.9(7)
C83 S8 C82 C85 -176.8(7)
C83 S8 C82 S7 3.9(5)
C81 S7 C82 C85 176.6(7)
C81 S7 C82 S8 -4.2(5)
C80 C81 C83 C84 -4.3(12)
S7 C81 C83 C84 176.0(6)
C80 C81 C83 S8 178.9(6)
S7 C81 C83 S8 -0.7(8)
C82 S8 C83 C84 -178.6(7)
C82 S8 C83 C81 -1.9(7)
C81 C83 C84 C78 0.7(12)
S8 C83 C84 C78 177.3(6)
N8 C78 C84 C83 -177.3(7)
C79 C78 C84 C83 2.1(11)
S8 C82 C85 S11 -1.1(11)
S7 C82 C85 S11 178.1(5)
S8 C82 C85 S9 -179.2(5)
S7 C82 C85 S9 0.0(11)
C90 S11 C85 C82 164.0(8)
C90 S11 C85 S9 -17.7(5)
C86 S9 C85 C82 -164.2(8)
C86 S9 C85 S11 17.5(5)
C87 S10 C86 C90 160.3(9)
C87 S10 C86 S9 -27.8(7)
C85 S9 C86 C90 -10.3(8)
C85 S9 C86 S10 177.2(5)
C86 S10 C87 C88 -66.2(12)
S10 C87 C88 C89 -69.9(14)
S10 C86 C90 S12 3.9(12)
S9 C86 C90 S12 -168.2(5)
S10 C86 C90 S11 171.4(5)
S9 C86 C90 S11 -0.7(10)
C91 S12 C90 C86 -139.4(9)
C91 S12 C90 S11 53.1(7)
C85 S11 C90 C86 11.4(8)
C85 S11 C90 S12 179.7(5)
C90 S12 C91 C92 57.6(13)
S12 C91 C92 C93 53.9(16)
C66 N7 C94 C95 -1.0(12)
Co4 N7 C94 C95 -175.1(6)
N7 C94 C95 C96 2.0(13)
C66 C65 C96 C95 1.9(12)
C64 C65 C96 C95 179.7(8)
C94 C95 C96 C65 -2.5(13)
O9 C49 C50 F28 -82.5(14)
C51 C49 C50 F28 96.3(14)
O9 C49 C50 F28A 62.8(16)
C51 C49 C50 F28A -118.5(14)
O9 C49 C50 F26A -151.3(11)
C51 C49 C50 F26A 27.4(16)
O9 C49 C50 F26 148.1(11)
C51 C49 C50 F26 -33.2(15)
O9 C49 C50 F27 43.0(14)
C51 C49 C50 F27 -138.2(12)
O9 C49 C50 F27A -43.2(13)
C51 C49 C50 F27A 135.5(12)
